data_1551967
loop_
_publ_author_name
'Benedict M. Gardner'
'Gabor Balazs'
'Manfred Scheer'
'Floriana Tuna'
'Eric J. L. McInnes'
'Jonathan McMaster'
'William Lewis'
'Alexander J. Blake'
'Stephen T. Liddle'

_publ_section_title
;
 Triamidoamine uranium(IV)-arsenic complexes containing one-, two- and
 threefold U-As bonding interactions
;
_journal_name_full 'Nature Chemistry'
_journal_page_first 582
_journal_page_last 590
_journal_paper_doi 10.1038/nchem.2279
_journal_volume 7
_journal_year 2015
_chemical_formula_moiety 'C66 H150 As3 N8 Si6 U2, C28 H40 K O10, C7 H8'
_chemical_formula_sum 'C101 H198 As3 K N8 O10 Si6 U2'
_chemical_formula_weight 2593.12
_space_group_crystal_system monoclinic
_space_group_IT_number 13
_space_group_name_Hall '-P 2yac'
_space_group_name_H-M_alt 'P 1 2/n 1'
_atom_sites_solution_hydrogens 'geom, Me from difmap'
_atom_sites_solution_primary direct
_atom_sites_solution_secondary difmap
_cell_angle_alpha 90
_cell_angle_beta 105.065(3)
_cell_angle_gamma 90
_cell_formula_units_Z 2
_cell_length_a 13.1907(4)
_cell_length_b 20.1898(5)
_cell_length_c 22.7981(6)
_cell_measurement_reflns_used 20980
_cell_measurement_temperature 120(2)
_cell_measurement_theta_max 74.4140
_cell_measurement_theta_min 4.0060
_cell_volume 5862.9(3)
_computing_cell_refinement
;

CrysAlisPro, Agilent Technologies,

Version 1.171.37.31 (release 14-01-2014 CrysAlis171 .NET)

(compiled Jan 14 2014,18:38:05)

;
_computing_data_collection
;

CrysAlisPro, Agilent Technologies,

Version 1.171.37.31 (release 14-01-2014 CrysAlis171 .NET)

(compiled Jan 14 2014,18:38:05)

;
_computing_data_reduction
;

CrysAlisPro, Agilent Technologies,

Version 1.171.37.31 (release 14-01-2014 CrysAlis171 .NET)

(compiled Jan 14 2014,18:38:05)

;
_computing_molecular_graphics 'Olex2 (Dolomanov et al., 2009)'
_computing_publication_material 'Olex2 (Dolomanov et al., 2009)'
_computing_structure_refinement 'ShelXL (Sheldrick, 2008)'
_computing_structure_solution 'ShelXS (Sheldrick, 2008)'
_diffrn_ambient_environment N~2~
_diffrn_ambient_temperature 120(2)
_diffrn_detector 'CCD area detector'
_diffrn_detector_area_resol_mean 10.3613
_diffrn_detector_type 'Agilent Diffraction Atlas detector'
_diffrn_measured_fraction_theta_full 0.998
_diffrn_measured_fraction_theta_max 0.976
_diffrn_measurement_details
;

#__ type_ start__ end____ width___ exp.time_

  1 omega  -77.00  -51.00   1.0000   20.0000

omega____ theta____ kappa____ phi______ frames

    -      -38.5000  125.0000  -30.0000 26



#__ type_ start__ end____ width___ exp.time_

  2 omega  -50.00   34.00   1.0000   20.0000

omega____ theta____ kappa____ phi______ frames

    -      -38.5000   38.0000  -30.0000 84



#__ type_ start__ end____ width___ exp.time_

  3 omega -109.00  -12.00   1.0000   20.0000

omega____ theta____ kappa____ phi______ frames

    -      -38.5000  -57.0000 -180.0000 97



#__ type_ start__ end____ width___ exp.time_

  4 omega  -41.00   -9.00   1.0000   20.0000

omega____ theta____ kappa____ phi______ frames

    -      -38.5000  125.0000  -30.0000 32



#__ type_ start__ end____ width___ exp.time_

  5 omega   53.00   80.00   1.0000   80.0000

omega____ theta____ kappa____ phi______ frames

    -      106.1322  -30.0000   60.0000 27



#__ type_ start__ end____ width___ exp.time_

  6 omega   41.00  134.00   1.0000   80.0000

omega____ theta____ kappa____ phi______ frames

    -      106.1322  -77.0000  150.0000 93



#__ type_ start__ end____ width___ exp.time_

  7 omega   36.00  119.00   1.0000   80.0000

omega____ theta____ kappa____ phi______ frames

    -      106.1322  -77.0000  -60.0000 83



#__ type_ start__ end____ width___ exp.time_

  8 omega   75.00  169.00   1.0000   80.0000

omega____ theta____ kappa____ phi______ frames

    -      106.1322   15.0000 -150.0000 94



#__ type_ start__ end____ width___ exp.time_

  9 omega   51.00   77.00   1.0000   80.0000

omega____ theta____ kappa____ phi______ frames

    -      106.1322  -45.0000    0.0000 26



#__ type_ start__ end____ width___ exp.time_

 10 omega   38.00   91.00   1.0000   80.0000

omega____ theta____ kappa____ phi______ frames

    -      106.1322  -45.0000  150.0000 53



#__ type_ start__ end____ width___ exp.time_

 11 omega   83.00  175.00   1.0000   80.0000

omega____ theta____ kappa____ phi______ frames

    -      106.1322   45.0000   90.0000 92



#__ type_ start__ end____ width___ exp.time_

 12 omega -109.00  -12.00   1.0000   20.0000

omega____ theta____ kappa____ phi______ frames

    -      -38.5000  -57.0000   60.0000 97



#__ type_ start__ end____ width___ exp.time_

 13 omega   17.00  113.00   1.0000   20.0000

omega____ theta____ kappa____ phi______ frames

    -       43.3152   57.0000    0.0000 96



#__ type_ start__ end____ width___ exp.time_

 14 omega  -29.00   66.00   1.0000   20.0000

omega____ theta____ kappa____ phi______ frames

    -       43.3152  -38.0000   60.0000 95



#__ type_ start__ end____ width___ exp.time_

 15 omega   35.00   60.00   1.0000   80.0000

omega____ theta____ kappa____ phi______ frames

    -      106.1322 -125.0000  150.0000 25



#__ type_ start__ end____ width___ exp.time_

 16 omega   82.00  177.00   1.0000   80.0000

omega____ theta____ kappa____ phi______ frames

    -      106.1322   45.0000   30.0000 95



#__ type_ start__ end____ width___ exp.time_

 17 omega   61.00  178.00   1.0000   80.0000

omega____ theta____ kappa____ phi______ frames

    -      106.1322   15.0000  -30.0000 117

;
_diffrn_measurement_device 'k-geometry diffractometer'
_diffrn_measurement_device_type 'SuperNova-Duo, Atlas'
_diffrn_measurement_method 'w scans'
_diffrn_orient_matrix_UB_11 0.0314015000
_diffrn_orient_matrix_UB_12 -0.0464945000
_diffrn_orient_matrix_UB_13 -0.0458790000
_diffrn_orient_matrix_UB_21 0.0362389000
_diffrn_orient_matrix_UB_22 -0.0524078000
_diffrn_orient_matrix_UB_23 0.0502318000
_diffrn_orient_matrix_UB_31 -0.1109950000
_diffrn_orient_matrix_UB_32 -0.0302994000
_diffrn_orient_matrix_UB_33 -0.0164334000
_diffrn_radiation_collimation 'focusing mirrors'
_diffrn_radiation_monochromator mirror
_diffrn_radiation_probe x-ray
_diffrn_radiation_type CuKa
_diffrn_radiation_wavelength 1.54184
_diffrn_reflns_av_R_equivalents 0.0642
_diffrn_reflns_av_unetI/netI 0.0510
_diffrn_reflns_Laue_measured_fraction_full 0.998
_diffrn_reflns_Laue_measured_fraction_max 0.976
_diffrn_reflns_limit_h_max 12
_diffrn_reflns_limit_h_min -16
_diffrn_reflns_limit_k_max 25
_diffrn_reflns_limit_k_min -25
_diffrn_reflns_limit_l_max 28
_diffrn_reflns_limit_l_min -28
_diffrn_reflns_number 43935
_diffrn_reflns_point_group_measured_fraction_full 0.998
_diffrn_reflns_point_group_measured_fraction_max 0.976
_diffrn_reflns_theta_full 67.684
_diffrn_reflns_theta_max 74.635
_diffrn_reflns_theta_min 3.528
_diffrn_source 'microfocus sealed tube'
_diffrn_source_target Cu
_diffrn_source_type 'Agilent Diffraction microfocus tube'
_exptl_absorpt_coefficient_mu 9.986
_exptl_absorpt_correction_T_max 0.575
_exptl_absorpt_correction_T_min 0.108
_exptl_absorpt_correction_type gaussian
_exptl_absorpt_process_details
;

CrysAlisPro, Agilent Technologies,

Version 1.171.37.31 (release 14-01-2014 CrysAlis171 .NET)

(compiled Jan 14 2014,18:38:05)

Numerical absorption correction based on gaussian integration over

a multifaceted crystal model

Empirical absorption correction using spherical harmonics,

 implemented in SCALE3 ABSPACK scaling algorithm.

;
_exptl_crystal_colour brown
_exptl_crystal_colour_primary brown
_exptl_crystal_density_diffrn 1.469
_exptl_crystal_description needle
_exptl_crystal_F_000 2652
_exptl_crystal_size_max 0.2893
_exptl_crystal_size_mid 0.0429
_exptl_crystal_size_min 0.0343
_refine_diff_density_max 5.841
_refine_diff_density_min -3.399
_refine_diff_density_rms 0.188
_refine_ls_extinction_coef .
_refine_ls_extinction_method none
_refine_ls_goodness_of_fit_ref 1.042
_refine_ls_hydrogen_treatment constr
_refine_ls_matrix_type full
_refine_ls_number_parameters 991
_refine_ls_number_reflns 11750
_refine_ls_number_restraints 2196
_refine_ls_restrained_S_all 0.977
_refine_ls_R_factor_all 0.0717
_refine_ls_R_factor_gt 0.0634
_refine_ls_shift/su_max 0.001
_refine_ls_shift/su_mean 0.000
_refine_ls_structure_factor_coef Fsqd
_refine_ls_weighting_details 'w=1/[s^2^(Fo^2^)+(0.0839P)^2^+56.3575P] where P=(Fo^2^+2Fc^2^)/3'
_refine_ls_weighting_scheme calc
_refine_ls_wR_factor_gt 0.1608
_refine_ls_wR_factor_ref 0.1668
_reflns_Friedel_coverage 0.000
_reflns_Friedel_fraction_full .
_reflns_Friedel_fraction_max .
_reflns_number_gt 10067
_reflns_number_total 11750
_reflns_threshold_expression 'I > 2s(I)'
_cod_data_source_file nchem.2279-s7.cif
_cod_data_source_block 6
_cod_database_code 1551967
_chemical_oxdiff_formula C66H150As3KN8O10Si6U2
_chemical_oxdiff_usercomment 'UBMGOI #13809 SN-227 for BMG/STL in fomblin oil on micromount'
_shelx_space_group_comment
;

The symmetry employed for this shelxl refinement is uniquely defined

by the following loop, which should always be used as a source of

symmetry information in preference to the above space-group names.

They are only intended as comments.

;
_reflns_odcompleteness_completeness 99.94
_reflns_odcompleteness_iscentric 1
_reflns_odcompleteness_theta 66.97
_olex2_refinement_description
;

1. Fixed Uiso

 At 1.2 times of:

  All C(H) groups, All C(H,H) groups

 At 1.5 times of:

  All C(H,H,H) groups

2. Restrained distances

 H21A-H17D

 -2 with sigma of 0.02

 H22B-H16F

 -2 with sigma of 0.02

 Si1-N1 sim Si1A-N1

 with sigma of 0.02

 Si1-C1 sim Si1A-C1A sim Si1-C7 sim Si1A-C7A sim Si1-C4 sim Si1A-C4A

 with sigma of 0.02

 C3-C1 sim C3A-C1A sim C2-C1 sim C8A-C7A sim C8-C7 sim C9A-C7A sim

C9-C7 sim C5-C4 sim C5A-C4A

 sim C6-C4 sim C6A-C4A

 with sigma of 0.02

 Si2A-C18A sim Si2-C18 sim Si2A-C15A sim Si2-C15 sim Si2A-C12A sim

Si2-C12

 with sigma of 0.02

 C19-C18 sim C20-C18 sim C19A-C18A sim C20A-C18A sim C14A-C12A sim

C14-C12 sim C13-C12

 C13A-C12A sim C16-C15 sim C17-C15 sim C16A-C15A sim C17A-C15A

 with sigma of 0.02

 C47-C42 sim C47A-C42A

 with sigma of 0.02

 C47-C46 sim C47A-C46A sim C43-C42 sim C43A-C42A

 with sigma of 0.02

 C46-C45 sim C46A-C45A sim C44-C43 sim C44A-C43A

 with sigma of 0.02

 C45-C44 sim C45A-C44A

 with sigma of 0.02

 O1-C47 sim O1A-C47A sim O5-C42 sim O5A-C42A

 with sigma of 0.02

 O1A-C34A sim O1-C34 sim O5-C41 sim O5A-C41A

 with sigma of 0.02

 C41A-C40A sim C41-C40 sim C35A-C34A sim C35-C34

 with sigma of 0.02

 O2A-C35A sim O2-C35 sim O4-C40 sim O4A-C40A

 with sigma of 0.02

 O4-C39 sim O4A-C39A sim O2A-C36A sim O2-C36

 with sigma of 0.02

 C37A-C36A sim C37-C36 sim C39-C38 sim C39A-C38A

 with sigma of 0.02

 O3-C38 sim O3A-C38A sim O3-C37 sim O3A-C37A

 with sigma of 0.02

3. Uiso/Uaniso restraints and constraints

All non-hydrogen atoms have similar U: within 1.7A with sigma of 0.04 and sigma

for terminal atoms of 0.08

4. Rigid body (RIGU) restrains

 All non-hydrogen atoms

 with sigma for 1-2 distances of 0.004 and sigma for 1-3 distances of 0.004

5. Others

 Sof(Si1A)=Sof(C1A)=Sof(H1A)=Sof(C2A)=Sof(H2AA)=Sof(H2AB)=Sof(H2AC)=Sof(C3A)=

 Sof(H3AA)=Sof(H3AB)=Sof(H3AC)=Sof(C4A)=Sof(H4A)=Sof(C5A)=Sof(H5AA)=Sof(H5AB)=

 Sof(H5AC)=Sof(C6A)=Sof(H6AA)=Sof(H6AB)=Sof(H6AC)=Sof(C7A)=Sof(H7A)=Sof(C8A)=

 Sof(H8AA)=Sof(H8AB)=Sof(H8AC)=Sof(C9A)=Sof(H9AA)=Sof(H9AB)=Sof(H9AC)=1-FVAR(1)

 Sof(Si1)=Sof(C1)=Sof(H1)=Sof(C2)=Sof(H2A)=Sof(H2B)=Sof(H2C)=Sof(C3)=Sof(H3A)=

 Sof(H3B)=Sof(H3C)=Sof(C4)=Sof(H4)=Sof(C5)=Sof(H5A)=Sof(H5B)=Sof(H5C)=Sof(C6)=

 Sof(H6A)=Sof(H6B)=Sof(H6C)=Sof(C7)=Sof(H7)=Sof(C8)=Sof(H8A)=Sof(H8B)=Sof(H8C)=

 Sof(C9)=Sof(H9A)=Sof(H9B)=Sof(H9C)=FVAR(1)

 Sof(Si2A)=Sof(C12A)=Sof(H12A)=Sof(C13A)=Sof(H13D)=Sof(H13E)=Sof(H13F)=

 Sof(C14A)=Sof(H14D)=Sof(H14E)=Sof(H14F)=Sof(C15A)=Sof(H15A)=Sof(C16A)=

 Sof(H16D)=Sof(H16E)=Sof(H16F)=Sof(C17A)=Sof(H17D)=Sof(H17E)=Sof(H17F)=

 Sof(C18A)=Sof(H18A)=Sof(C19A)=Sof(H19D)=Sof(H19E)=Sof(H19F)=Sof(C20A)=

 Sof(H20D)=Sof(H20E)=Sof(H20F)=1-FVAR(2)

 Sof(Si2)=Sof(C12)=Sof(H12)=Sof(C13)=Sof(H13A)=Sof(H13B)=Sof(H13C)=Sof(C14)=

 Sof(H14A)=Sof(H14B)=Sof(H14C)=Sof(C15)=Sof(H15)=Sof(C16)=Sof(H16A)=Sof(H16B)=

 Sof(H16C)=Sof(C17)=Sof(H17A)=Sof(H17B)=Sof(H17C)=Sof(C18)=Sof(H18)=Sof(C19)=

 Sof(H19A)=Sof(H19B)=Sof(H19C)=Sof(C20)=Sof(H20A)=Sof(H20B)=Sof(H20C)=FVAR(2)

 Sof(O1A)=Sof(C34A)=Sof(H34C)=Sof(H34D)=Sof(C35A)=Sof(H35C)=Sof(H35D)=Sof(O2A)=

 Sof(C36A)=Sof(H36C)=Sof(H36D)=Sof(C37A)=Sof(H37C)=Sof(H37D)=Sof(O3A)=Sof(C38A)=

 Sof(H38C)=Sof(H38D)=Sof(C39A)=Sof(H39C)=Sof(H39D)=Sof(O4A)=Sof(C40A)=Sof(H40C)=

 Sof(H40D)=Sof(C41A)=Sof(H41C)=Sof(H41D)=Sof(O5A)=Sof(C42A)=Sof(C43A)=Sof(H43A)=

 Sof(C44A)=Sof(H44A)=Sof(C45A)=Sof(H45A)=Sof(C46A)=Sof(H46A)=Sof(C47A)=1-FVAR(3)

 Sof(O1)=Sof(C34)=Sof(H34A)=Sof(H34B)=Sof(C35)=Sof(H35A)=Sof(H35B)=Sof(O2)=

 Sof(C36)=Sof(H36A)=Sof(H36B)=Sof(C37)=Sof(H37A)=Sof(H37B)=Sof(O3)=Sof(C38)=

 Sof(H38A)=Sof(H38B)=Sof(C39)=Sof(H39A)=Sof(H39B)=Sof(O4)=Sof(C40)=Sof(H40A)=

 Sof(H40B)=Sof(C41)=Sof(H41A)=Sof(H41B)=Sof(O5)=Sof(C42)=Sof(C43)=Sof(H43)=

 Sof(C44)=Sof(H44)=Sof(C45)=Sof(H45)=Sof(C46)=Sof(H46)=Sof(C47)=FVAR(3)

 Fixed Sof: C49(0.5) H49(0.5) H50(0.5) H50A(0.5) H50B(0.5) H50C(0.5) C51(0.5)

 H51(0.5) C53(0.5)

6.a Ternary CH refined with riding coordinates:

 C1(H1), C1A(H1A), C4(H4), C4A(H4A), C7(H7), C7A(H7A), C12(H12), C12A(H12A),

 C15(H15), C15A(H15A), C18(H18), C18A(H18A), C23(H23), C26(H26), C29(H29)

6.b Secondary CH2 refined with riding coordinates:

 C10(H10A,H10B), C11(H11A,H11B), C21(H21A,H21B), C22(H22A,H22B), C32(H32A,

 H32B), C33(H33A,H33B), C34(H34A,H34B), C34A(H34C,H34D), C35(H35A,H35B),

 C35A(H35C,H35D), C36(H36A,H36B), C36A(H36C,H36D), C37(H37A,H37B), C37A(H37C,

 H37D), C38(H38A,H38B), C38A(H38C,H38D), C39(H39A,H39B), C39A(H39C,H39D),

 C40(H40A,H40B), C40A(H40C,H40D), C41(H41A,H41B), C41A(H41C,H41D)

6.c Aromatic/amide H refined with riding coordinates:

 C43(H43), C43A(H43A), C44(H44), C44A(H44A), C45(H45), C45A(H45A), C46(H46),

 C46A(H46A), C48(H48), C49(H49), C50(H50), C51(H51), C52(H52)

6.d Idealised Me refined as rotating group:

 C2(H2A,H2B,H2C), C2A(H2AA,H2AB,H2AC), C3(H3A,H3B,H3C), C3A(H3AA,H3AB,H3AC),

 C5(H5A,H5B,H5C), C5A(H5AA,H5AB,H5AC), C6(H6A,H6B,H6C), C6A(H6AA,H6AB,H6AC),

 C8(H8A,H8B,H8C), C8A(H8AA,H8AB,H8AC), C9(H9A,H9B,H9C), C9A(H9AA,H9AB,H9AC),

 C13(H13A,H13B,H13C), C13A(H13D,H13E,H13F), C14(H14A,H14B,H14C), C14A(H14D,H14E,

 H14F), C16(H16A,H16B,H16C), C16A(H16D,H16E,H16F), C17(H17A,H17B,H17C),

 C17A(H17D,H17E,H17F), C19(H19A,H19B,H19C), C19A(H19D,H19E,H19F), C20(H20A,H20B,

 H20C), C20A(H20D,H20E,H20F), C24(H24A,H24B,H24C), C25(H25A,H25B,H25C),

 C27(H27A,H27B,H27C), C28(H28A,H28B,H28C), C30(H30A,H30B,H30C), C31(H31A,H31B,

 H31C), C50(H50A,H50B,H50C)

;

loop_
_space_group_symop_operation_xyz
'x, y, z'
'-x+1/2, y, -z+1/2'
'-x, -y, -z'
'x-1/2, -y, z-1/2'

loop_
_atom_site_label
_atom_site_type_symbol
_atom_site_fract_x
_atom_site_fract_y
_atom_site_fract_z
_atom_site_U_iso_or_equiv
_atom_site_adp_type
_atom_site_occupancy
_atom_site_site_symmetry_order
_atom_site_calc_flag
_atom_site_refinement_flags_posn
_atom_site_refinement_flags_adp
_atom_site_refinement_flags_occupancy
_atom_site_disorder_assembly
_atom_site_disorder_group
U1 U 0.69690(2) 0.26278(2) 0.62617(2) 0.02795(10) Uani 1 1 d . . . . .
As1 As 0.83980(9) 0.22701(7) 0.75029(5) 0.0549(3) Uani 1 1 d . . . . .
As2 As 0.7500 0.33011(7) 0.7500 0.0497(4) Uani 1 2 d S T P . .
N1 N 0.5181(6) 0.2458(4) 0.5864(4) 0.0450(17) Uani 1 1 d . . . . .
Si1 Si 0.4025(4) 0.2583(3) 0.6163(3) 0.0390(14) Uani 0.570(11) 1 d . . . A 1
Si1A Si 0.4089(5) 0.2785(4) 0.5933(4) 0.0339(16) Uani 0.430(11) 1 d . . . A 2
C1 C 0.376(2) 0.1878(9) 0.6638(10) 0.059(5) Uani 0.570(11) 1 d . . . A 1
H1 H 0.4393 0.1870 0.6991 0.071 Uiso 0.570(11) 1 calc R . . A 1
C1A C 0.3378(19) 0.2089(10) 0.6214(11) 0.052(4) Uani 0.430(11) 1 d . . . A 2
H1A H 0.2660 0.2261 0.6197 0.063 Uiso 0.430(11) 1 calc R . . A 2
C2 C 0.2855(15) 0.1940(12) 0.6935(11) 0.067(5) Uani 0.570(11) 1 d . . . A 1
H2A H 0.3041 0.2261 0.7269 0.101 Uiso 0.570(11) 1 calc GR . . A 1
H2B H 0.2719 0.1508 0.7095 0.101 Uiso 0.570(11) 1 calc GR . . A 1
H2C H 0.2225 0.2091 0.6634 0.101 Uiso 0.570(11) 1 calc GR . . A 1
C2A C 0.381(2) 0.1876(17) 0.6819(15) 0.050(6) Uani 0.430(11) 1 d . . . A 2
H2AA H 0.4557 0.1788 0.6884 0.074 Uiso 0.430(11) 1 calc GR . . A 2
H2AB H 0.3450 0.1470 0.6893 0.074 Uiso 0.430(11) 1 calc GR . . A 2
H2AC H 0.3706 0.2223 0.7100 0.074 Uiso 0.430(11) 1 calc GR . . A 2
C3 C 0.3733(18) 0.1188(10) 0.6372(13) 0.077(6) Uani 0.570(11) 1 d . . . A 1
H3A H 0.3120 0.1146 0.6023 0.115 Uiso 0.570(11) 1 calc GR . . A 1
H3B H 0.3687 0.0860 0.6681 0.115 Uiso 0.570(11) 1 calc GR . . A 1
H3C H 0.4374 0.1113 0.6241 0.115 Uiso 0.570(11) 1 calc GR . . A 1
C3A C 0.3215(18) 0.1456(11) 0.5840(12) 0.050(5) Uani 0.430(11) 1 d . . . A 2
H3AA H 0.2642 0.1520 0.5472 0.074 Uiso 0.430(11) 1 calc GR . . A 2
H3AB H 0.3035 0.1093 0.6080 0.074 Uiso 0.430(11) 1 calc GR . . A 2
H3AC H 0.3861 0.1346 0.5725 0.074 Uiso 0.430(11) 1 calc GR . . A 2
C4 C 0.4256(18) 0.3323(8) 0.6685(9) 0.046(5) Uani 0.570(11) 1 d . . . A 1
H4 H 0.4671 0.3159 0.7090 0.055 Uiso 0.570(11) 1 calc R . . A 1
C4A C 0.4339(19) 0.3471(11) 0.6518(10) 0.035(5) Uani 0.430(11) 1 d . . . A 2
H4A H 0.4672 0.3261 0.6919 0.043 Uiso 0.430(11) 1 calc R . . A 2
C5 C 0.325(2) 0.3614(12) 0.6785(15) 0.059(7) Uani 0.570(11) 1 d . . . A 1
H5A H 0.2902 0.3886 0.6434 0.089 Uiso 0.570(11) 1 calc GR . . A 1
H5B H 0.3417 0.3890 0.7152 0.089 Uiso 0.570(11) 1 calc GR . . A 1
H5C H 0.2779 0.3254 0.6834 0.089 Uiso 0.570(11) 1 calc GR . . A 1
C5A C 0.330(2) 0.3766(18) 0.6569(18) 0.055(8) Uani 0.430(11) 1 d . . . A 2
H5AA H 0.2966 0.4006 0.6194 0.082 Uiso 0.430(11) 1 calc GR . . A 2
H5AB H 0.3429 0.4073 0.6914 0.082 Uiso 0.430(11) 1 calc GR . . A 2
H5AC H 0.2834 0.3410 0.6631 0.082 Uiso 0.430(11) 1 calc GR . . A 2
C6 C 0.4876(19) 0.3892(10) 0.6520(12) 0.041(5) Uani 0.570(11) 1 d . . . A 1
H6A H 0.5594 0.3745 0.6546 0.062 Uiso 0.570(11) 1 calc GR . . A 1
H6B H 0.4892 0.4260 0.6803 0.062 Uiso 0.570(11) 1 calc GR . . A 1
H6C H 0.4543 0.4039 0.6105 0.062 Uiso 0.570(11) 1 calc GR . . A 1
C6A C 0.508(2) 0.4012(15) 0.6425(16) 0.042(6) Uani 0.430(11) 1 d . . . A 2
H6AA H 0.5602 0.3822 0.6235 0.063 Uiso 0.430(11) 1 calc GR . . A 2
H6AB H 0.5441 0.4204 0.6819 0.063 Uiso 0.430(11) 1 calc GR . . A 2
H6AC H 0.4683 0.4357 0.6162 0.063 Uiso 0.430(11) 1 calc GR . . A 2
C7 C 0.2737(12) 0.2746(9) 0.5578(9) 0.061(4) Uani 0.570(11) 1 d . . . A 1
H7 H 0.2285 0.2939 0.5825 0.074 Uiso 0.570(11) 1 calc R . . A 1
C7A C 0.3167(13) 0.3039(11) 0.5186(8) 0.046(4) Uani 0.430(11) 1 d . . . A 2
H7A H 0.3270 0.2710 0.4879 0.055 Uiso 0.430(11) 1 calc R . . A 2
C8 C 0.2082(19) 0.2172(11) 0.5249(12) 0.081(7) Uani 0.570(11) 1 d . . . A 1
H8A H 0.2386 0.2009 0.4928 0.122 Uiso 0.570(11) 1 calc GR . . A 1
H8B H 0.1362 0.2323 0.5070 0.122 Uiso 0.570(11) 1 calc GR . . A 1
H8C H 0.2075 0.1814 0.5539 0.122 Uiso 0.570(11) 1 calc GR . . A 1
C8A C 0.1990(15) 0.3040(15) 0.5143(13) 0.058(6) Uani 0.430(11) 1 d . . . A 2
H8AA H 0.1810 0.2643 0.5342 0.087 Uiso 0.430(11) 1 calc GR . . A 2
H8AB H 0.1594 0.3042 0.4715 0.087 Uiso 0.430(11) 1 calc GR . . A 2
H8AC H 0.1812 0.3436 0.5345 0.087 Uiso 0.430(11) 1 calc GR . . A 2
C9 C 0.2813(18) 0.3306(11) 0.5141(10) 0.067(6) Uani 0.570(11) 1 d . . . A 1
H9A H 0.3178 0.3684 0.5371 0.101 Uiso 0.570(11) 1 calc GR . . A 1
H9B H 0.2105 0.3441 0.4915 0.101 Uiso 0.570(11) 1 calc GR . . A 1
H9C H 0.3203 0.3152 0.4855 0.101 Uiso 0.570(11) 1 calc GR . . A 1
C9A C 0.3452(18) 0.3712(11) 0.4972(11) 0.054(5) Uani 0.430(11) 1 d . . . A 2
H9AA H 0.3307 0.4059 0.5239 0.080 Uiso 0.430(11) 1 calc GR . . A 2
H9AB H 0.3033 0.3792 0.4555 0.080 Uiso 0.430(11) 1 calc GR . . A 2
H9AC H 0.4200 0.3717 0.4983 0.080 Uiso 0.430(11) 1 calc GR . . A 2
C10 C 0.5010(9) 0.2059(6) 0.5295(4) 0.058(2) Uani 1 1 d . . . . .
H10A H 0.4263 0.1929 0.5154 0.069 Uiso 1 1 calc R . . . .
H10B H 0.5440 0.1651 0.5376 0.069 Uiso 1 1 calc R . . . .
C11 C 0.5311(13) 0.2459(6) 0.4813(5) 0.070(3) Uani 1 1 d . . . . .
H11A H 0.5172 0.2198 0.4433 0.085 Uiso 1 1 calc R . . . .
H11B H 0.4872 0.2864 0.4731 0.085 Uiso 1 1 calc R . . . .
N2 N 0.7457(8) 0.3597(4) 0.5876(3) 0.0495(18) Uani 1 1 d . . . . .
Si2 Si 0.8634(5) 0.4144(2) 0.6047(2) 0.0293(12) Uani 0.602(14) 1 d . . . B 1
Si2A Si 0.8122(14) 0.4185(5) 0.5969(5) 0.057(3) Uani 0.398(14) 1 d . . . B 2
C12 C 0.9743(11) 0.3767(7) 0.6659(7) 0.039(3) Uani 0.602(14) 1 d . . . B 1
H12 H 0.9513 0.3787 0.7044 0.046 Uiso 0.602(14) 1 calc R . . B 1
C12A C 0.939(2) 0.3892(13) 0.6530(13) 0.058(5) Uani 0.398(14) 1 d . . . B 2
H12A H 0.9227 0.3881 0.6934 0.069 Uiso 0.398(14) 1 calc R . . B 2
C13 C 0.9995(19) 0.3042(9) 0.6574(12) 0.050(5) Uani 0.602(14) 1 d . . . B 1
H13A H 0.9340 0.2790 0.6443 0.076 Uiso 0.602(14) 1 calc GR . . B 1
H13B H 1.0420 0.2863 0.6959 0.076 Uiso 0.602(14) 1 calc GR . . B 1
H13C H 1.0386 0.3008 0.6264 0.076 Uiso 0.602(14) 1 calc GR . . B 1
C13A C 0.972(4) 0.3184(15) 0.643(2) 0.063(8) Uani 0.398(14) 1 d . . . B 2
H13D H 0.9150 0.2878 0.6436 0.095 Uiso 0.398(14) 1 calc GR . . B 2
H13E H 1.0349 0.3065 0.6747 0.095 Uiso 0.398(14) 1 calc GR . . B 2
H13F H 0.9882 0.3156 0.6031 0.095 Uiso 0.398(14) 1 calc GR . . B 2
C14 C 1.0734(13) 0.4195(9) 0.6767(11) 0.054(5) Uani 0.602(14) 1 d . . . B 1
H14A H 1.0924 0.4256 0.6382 0.082 Uiso 0.602(14) 1 calc GR . . B 1
H14B H 1.1312 0.3975 0.7060 0.082 Uiso 0.602(14) 1 calc GR . . B 1
H14C H 1.0601 0.4628 0.6927 0.082 Uiso 0.602(14) 1 calc GR . . B 1
C14A C 1.029(3) 0.439(2) 0.661(2) 0.087(9) Uani 0.398(14) 1 d . . . B 2
H14D H 1.0632 0.4336 0.6273 0.131 Uiso 0.398(14) 1 calc GR . . B 2
H14E H 1.0811 0.4314 0.6994 0.131 Uiso 0.398(14) 1 calc GR . . B 2
H14F H 1.0018 0.4843 0.6597 0.131 Uiso 0.398(14) 1 calc GR . . B 2
C15 C 0.9230(14) 0.4355(7) 0.5382(6) 0.046(3) Uani 0.602(14) 1 d . . . B 1
H15 H 0.9808 0.4673 0.5563 0.055 Uiso 0.602(14) 1 calc R . . B 1
C15A C 0.861(2) 0.4490(11) 0.5294(10) 0.053(5) Uani 0.398(14) 1 d . . . B 2
H15A H 0.9172 0.4820 0.5470 0.063 Uiso 0.398(14) 1 calc R . . B 2
C16 C 0.9789(16) 0.3789(8) 0.5142(8) 0.051(4) Uani 0.602(14) 1 d . . . B 1
H16A H 1.0376 0.3628 0.5469 0.077 Uiso 0.602(14) 1 calc GR . . B 1
H16B H 1.0056 0.3951 0.4805 0.077 Uiso 0.602(14) 1 calc GR . . B 1
H16C H 0.9292 0.3427 0.4998 0.077 Uiso 0.602(14) 1 calc GR . . B 1
C16A C 0.914(2) 0.3976(12) 0.4974(11) 0.043(5) Uani 0.398(14) 1 d . . . B 2
H16D H 0.9890 0.3962 0.5170 0.065 Uiso 0.398(14) 1 calc GR . . B 2
H16E H 0.9023 0.4099 0.4546 0.065 Uiso 0.398(14) 1 calc GR . . B 2
H16F H 0.8828 0.3539 0.5001 0.065 Uiso 0.398(14) 1 calc DGR . . B 2
C17 C 0.8528(16) 0.4740(9) 0.4852(7) 0.052(4) Uani 0.602(14) 1 d . . . B 1
H17A H 0.7976 0.4447 0.4620 0.078 Uiso 0.602(14) 1 calc GR . . B 1
H17B H 0.8951 0.4904 0.4587 0.078 Uiso 0.602(14) 1 calc GR . . B 1
H17C H 0.8208 0.5115 0.5009 0.078 Uiso 0.602(14) 1 calc GR . . B 1
C17A C 0.782(2) 0.4864(15) 0.4800(12) 0.058(7) Uani 0.398(14) 1 d . . . B 2
H17D H 0.7328 0.4549 0.4549 0.087 Uiso 0.398(14) 1 calc DGR . . B 2
H17E H 0.8190 0.5106 0.4546 0.087 Uiso 0.398(14) 1 calc GR . . B 2
H17F H 0.7431 0.5178 0.4988 0.087 Uiso 0.398(14) 1 calc GR . . B 2
C18 C 0.8210(14) 0.4992(6) 0.6278(8) 0.045(4) Uani 0.602(14) 1 d . . . B 1
H18 H 0.7571 0.5107 0.5948 0.054 Uiso 0.602(14) 1 calc R . . B 1
C18A C 0.790(3) 0.4931(11) 0.6439(15) 0.072(6) Uani 0.398(14) 1 d . . . B 2
H18A H 0.7968 0.4788 0.6867 0.087 Uiso 0.398(14) 1 calc R . . B 2
C19 C 0.7822(15) 0.4966(7) 0.6860(7) 0.049(4) Uani 0.602(14) 1 d . . . B 1
H19A H 0.7371 0.4578 0.6847 0.074 Uiso 0.602(14) 1 calc GR . . B 1
H19B H 0.7423 0.5369 0.6889 0.074 Uiso 0.602(14) 1 calc GR . . B 1
H19C H 0.8427 0.4935 0.7216 0.074 Uiso 0.602(14) 1 calc GR . . B 1
C19A C 0.863(4) 0.5524(18) 0.644(2) 0.087(10) Uani 0.398(14) 1 d . . . B 2
H19D H 0.9359 0.5370 0.6521 0.131 Uiso 0.398(14) 1 calc GR . . B 2
H19E H 0.8566 0.5840 0.6752 0.131 Uiso 0.398(14) 1 calc GR . . B 2
H19F H 0.8432 0.5741 0.6040 0.131 Uiso 0.398(14) 1 calc GR . . B 2
C20 C 0.8969(15) 0.5576(8) 0.6290(10) 0.049(4) Uani 0.602(14) 1 d . . . B 1
H20A H 0.9643 0.5481 0.6581 0.073 Uiso 0.602(14) 1 calc GR . . B 1
H20B H 0.8669 0.5980 0.6413 0.073 Uiso 0.602(14) 1 calc GR . . B 1
H20C H 0.9078 0.5638 0.5884 0.073 Uiso 0.602(14) 1 calc GR . . B 1
C20A C 0.678(3) 0.5167(16) 0.6155(18) 0.093(9) Uani 0.398(14) 1 d . . . B 2
H20D H 0.6651 0.5171 0.5711 0.139 Uiso 0.398(14) 1 calc GR . . B 2
H20E H 0.6693 0.5615 0.6299 0.139 Uiso 0.398(14) 1 calc GR . . B 2
H20F H 0.6285 0.4866 0.6271 0.139 Uiso 0.398(14) 1 calc GR . . B 2
C21 C 0.6607(12) 0.3791(5) 0.5340(5) 0.063(3) Uani 1 1 d . . . . .
H21A H 0.6718 0.4251 0.5221 0.075 Uiso 1 1 calc DR . . . .
H21B H 0.5921 0.3770 0.5439 0.075 Uiso 1 1 calc R . . . .
C22 C 0.6608(14) 0.3323(5) 0.4819(5) 0.078(3) Uani 1 1 d . . . . .
H22A H 0.6056 0.3456 0.4454 0.094 Uiso 1 1 calc R . . . .
H22B H 0.7295 0.3344 0.4720 0.094 Uiso 1 1 calc DR . . . .
N3 N 0.7773(6) 0.1790(3) 0.5857(3) 0.0301(13) Uani 1 1 d . . . . .
Si3 Si 0.80887(18) 0.09633(11) 0.59916(10) 0.0304(4) Uani 1 1 d . . . . .
C23 C 0.7460(10) 0.0626(4) 0.6590(4) 0.049(2) Uani 1 1 d . . . . .
H23 H 0.7806 0.0855 0.6979 0.059 Uiso 1 1 calc R . . . .
C24 C 0.6289(11) 0.0746(6) 0.6476(6) 0.064(3) Uani 1 1 d . . . . .
H24A H 0.6142 0.1219 0.6400 0.095 Uiso 1 1 calc GR . . . .
H24B H 0.6059 0.0608 0.6832 0.095 Uiso 1 1 calc GR . . . .
H24C H 0.5912 0.0491 0.6121 0.095 Uiso 1 1 calc GR . . . .
C25 C 0.7695(16) -0.0117(6) 0.6695(6) 0.093(5) Uani 1 1 d . . . . .
H25A H 0.7375 -0.0362 0.6322 0.140 Uiso 1 1 calc GR . . . .
H25B H 0.7403 -0.0275 0.7024 0.140 Uiso 1 1 calc GR . . . .
H25C H 0.8456 -0.0188 0.6807 0.140 Uiso 1 1 calc GR . . . .
C26 C 0.9546(9) 0.0797(6) 0.6283(6) 0.065(3) Uani 1 1 d . . . . .
H26 H 0.9640 0.0305 0.6292 0.078 Uiso 1 1 calc R . . . .
C27 C 1.0007(11) 0.1046(8) 0.6926(7) 0.090(5) Uani 1 1 d . . . . .
H27A H 0.9941 0.1529 0.6934 0.135 Uiso 1 1 calc GR . . . .
H27B H 1.0750 0.0923 0.7059 0.135 Uiso 1 1 calc GR . . . .
H27C H 0.9628 0.0847 0.7199 0.135 Uiso 1 1 calc GR . . . .
C28 C 1.0197(10) 0.1079(8) 0.5873(8) 0.088(4) Uani 1 1 d . . . . .
H28A H 0.9939 0.0897 0.5462 0.133 Uiso 1 1 calc GR . . . .
H28B H 1.0936 0.0957 0.6036 0.133 Uiso 1 1 calc GR . . . .
H28C H 1.0132 0.1562 0.5857 0.133 Uiso 1 1 calc GR . . . .
C29 C 0.7668(7) 0.0460(4) 0.5252(4) 0.0350(17) Uani 1 1 d . . . . .
H29 H 0.7815 0.0755 0.4931 0.042 Uiso 1 1 calc R . . . .
C30 C 0.6498(8) 0.0302(5) 0.5037(4) 0.044(2) Uani 1 1 d . . . . .
H30A H 0.6324 -0.0048 0.5292 0.065 Uiso 1 1 calc GR . . . .
H30B H 0.6329 0.0152 0.4613 0.065 Uiso 1 1 calc GR . . . .
H30C H 0.6090 0.0701 0.5066 0.065 Uiso 1 1 calc GR . . . .
C31 C 0.8285(9) -0.0176(5) 0.5223(5) 0.051(2) Uani 1 1 d . . . . .
H31A H 0.9032 -0.0071 0.5292 0.076 Uiso 1 1 calc GR . . . .
H31B H 0.8026 -0.0380 0.4821 0.076 Uiso 1 1 calc GR . . . .
H31C H 0.8191 -0.0485 0.5536 0.076 Uiso 1 1 calc GR . . . .
C32 C 0.8033(10) 0.2048(5) 0.5300(4) 0.051(2) Uani 1 1 d . . . . .
H32A H 0.8424 0.2470 0.5398 0.062 Uiso 1 1 calc R . . . .
H32B H 0.8494 0.1727 0.5166 0.062 Uiso 1 1 calc R . . . .
C33 C 0.7106(12) 0.2157(5) 0.4815(4) 0.063(3) Uani 1 1 d . . . . .
H33A H 0.6723 0.1734 0.4709 0.076 Uiso 1 1 calc R . . . .
H33B H 0.7308 0.2318 0.4451 0.076 Uiso 1 1 calc R . . . .
N4 N 0.6414(10) 0.2648(4) 0.4994(4) 0.066(2) Uani 1 1 d . . . . .
K1 K 0.7500 0.18380(12) 0.2500 0.0333(5) Uani 1 2 d S T P . .
O1 O 0.8028(12) 0.2858(9) 0.3366(15) 0.037(4) Uani 0.605(12) 1 d . . . C 1
O1A O 0.7897(18) 0.2870(14) 0.341(2) 0.034(4) Uani 0.395(12) 1 d . . . C 2
C34 C 0.9122(13) 0.3019(9) 0.3526(10) 0.038(4) Uani 0.605(12) 1 d . . . C 1
H34A H 0.9268 0.3381 0.3829 0.045 Uiso 0.605(12) 1 calc R . . C 1
H34B H 0.9341 0.3164 0.3163 0.045 Uiso 0.605(12) 1 calc R . . C 1
C34A C 0.8899(19) 0.3191(12) 0.3518(13) 0.027(4) Uani 0.395(12) 1 d . . . C 2
H34C H 0.8945 0.3569 0.3801 0.033 Uiso 0.395(12) 1 calc R . . C 2
H34D H 0.9036 0.3352 0.3135 0.033 Uiso 0.395(12) 1 calc R . . C 2
C35 C 0.9704(15) 0.2405(9) 0.3788(9) 0.043(4) Uani 0.605(12) 1 d . . . C 1
H35A H 1.0469 0.2492 0.3904 0.052 Uiso 0.605(12) 1 calc R . . C 1
H35B H 0.9494 0.2268 0.4156 0.052 Uiso 0.605(12) 1 calc R . . C 1
C35A C 0.9641(19) 0.2655(11) 0.3795(11) 0.028(4) Uani 0.395(12) 1 d . . . C 2
H35C H 1.0364 0.2834 0.3919 0.033 Uiso 0.395(12) 1 calc R . . C 2
H35D H 0.9460 0.2485 0.4162 0.033 Uiso 0.395(12) 1 calc R . . C 2
O2 O 0.9466(11) 0.1894(7) 0.3344(6) 0.040(3) Uani 0.605(12) 1 d . . . C 1
O2A O 0.9596(15) 0.2132(9) 0.3375(9) 0.029(3) Uani 0.395(12) 1 d . . . C 2
C36 C 0.9726(13) 0.1240(9) 0.3586(8) 0.044(3) Uani 0.605(12) 1 d . . . C 1
H36A H 1.0385 0.1260 0.3914 0.053 Uiso 0.605(12) 1 calc R . . C 1
H36B H 0.9848 0.0949 0.3262 0.053 Uiso 0.605(12) 1 calc R . . C 1
C36A C 1.0039(17) 0.1513(11) 0.3637(10) 0.032(4) Uani 0.395(12) 1 d . . . C 2
H36C H 1.0684 0.1604 0.3962 0.038 Uiso 0.395(12) 1 calc R . . C 2
H36D H 1.0240 0.1247 0.3320 0.038 Uiso 0.395(12) 1 calc R . . C 2
C37 C 0.8890(14) 0.0948(9) 0.3830(7) 0.040(3) Uani 0.605(12) 1 d . . . C 1
H37A H 0.9129 0.0519 0.4028 0.048 Uiso 0.605(12) 1 calc R . . C 1
H37B H 0.8729 0.1249 0.4137 0.048 Uiso 0.605(12) 1 calc R . . C 1
C37A C 0.9309(19) 0.1125(12) 0.3892(9) 0.036(4) Uani 0.395(12) 1 d . . . C 2
H37C H 0.9681 0.0745 0.4127 0.043 Uiso 0.395(12) 1 calc R . . C 2
H37D H 0.9023 0.1404 0.4168 0.043 Uiso 0.395(12) 1 calc R . . C 2
O3 O 0.7976(10) 0.0852(6) 0.3344(5) 0.040(3) Uani 0.605(12) 1 d . . . C 1
O3A O 0.8480(15) 0.0895(8) 0.3402(8) 0.035(3) Uani 0.395(12) 1 d . . . C 2
C38 C 0.7148(13) 0.0548(9) 0.3546(7) 0.045(3) Uani 0.605(12) 1 d . . . C 1
H38A H 0.7008 0.0807 0.3886 0.054 Uiso 0.605(12) 1 calc R . . C 1
H38B H 0.7354 0.0094 0.3693 0.054 Uiso 0.605(12) 1 calc R . . C 1
C38A C 0.776(2) 0.0467(13) 0.3585(10) 0.044(5) Uani 0.395(12) 1 d . . . C 2
H38C H 0.7548 0.0673 0.3928 0.052 Uiso 0.395(12) 1 calc R . . C 2
H38D H 0.8120 0.0044 0.3730 0.052 Uiso 0.395(12) 1 calc R . . C 2
C39 C 0.6188(13) 0.0525(7) 0.3033(7) 0.043(3) Uani 0.605(12) 1 d . . . C 1
H39A H 0.6347 0.0278 0.2692 0.052 Uiso 0.605(12) 1 calc R . . C 1
H39B H 0.5634 0.0279 0.3163 0.052 Uiso 0.605(12) 1 calc R . . C 1
C39A C 0.6820(19) 0.0331(11) 0.3085(10) 0.044(4) Uani 0.395(12) 1 d . . . C 2
H39C H 0.7035 0.0128 0.2741 0.053 Uiso 0.395(12) 1 calc R . . C 2
H39D H 0.6366 0.0011 0.3226 0.053 Uiso 0.395(12) 1 calc R . . C 2
O4 O 0.5798(10) 0.1166(5) 0.2823(5) 0.038(2) Uani 0.605(12) 1 d . . . C 1
O4A O 0.6230(14) 0.0927(10) 0.2879(7) 0.039(3) Uani 0.395(12) 1 d . . . C 2
C40 C 0.5226(12) 0.1475(8) 0.3196(6) 0.036(3) Uani 0.605(12) 1 d . . . C 1
H40A H 0.5603 0.1417 0.3629 0.043 Uiso 0.605(12) 1 calc R . . C 1
H40B H 0.4525 0.1268 0.3127 0.043 Uiso 0.605(12) 1 calc R . . C 1
C40A C 0.5577(19) 0.1141(14) 0.3248(10) 0.043(4) Uani 0.395(12) 1 d . . . C 2
H40C H 0.5965 0.1110 0.3682 0.052 Uiso 0.395(12) 1 calc R . . C 2
H40D H 0.4951 0.0852 0.3180 0.052 Uiso 0.395(12) 1 calc R . . C 2
C41 C 0.5110(10) 0.2198(8) 0.3045(7) 0.034(3) Uani 0.605(12) 1 d . . . C 1
H41A H 0.4760 0.2262 0.2609 0.040 Uiso 0.605(12) 1 calc R . . C 1
H41B H 0.4685 0.2419 0.3288 0.040 Uiso 0.605(12) 1 calc R . . C 1
C41A C 0.5242(16) 0.1842(14) 0.3095(11) 0.039(4) Uani 0.395(12) 1 d . . . C 2
H41C H 0.4853 0.1879 0.2662 0.047 Uiso 0.395(12) 1 calc R . . C 2
H41D H 0.4779 0.1994 0.3348 0.047 Uiso 0.395(12) 1 calc R . . C 2
O5 O 0.6154(9) 0.2469(6) 0.3190(6) 0.034(3) Uani 0.605(12) 1 d . . . C 1
O5A O 0.6186(15) 0.2238(10) 0.3218(11) 0.038(4) Uani 0.395(12) 1 d . . . C 2
C42 C 0.6278(12) 0.3139(7) 0.3149(7) 0.031(3) Uani 0.605(12) 1 d . . . C 1
C42A C 0.6069(15) 0.2915(12) 0.3173(11) 0.034(4) Uani 0.395(12) 1 d . . . C 2
C43 C 0.5430(14) 0.3565(9) 0.3008(8) 0.047(3) Uani 0.605(12) 1 d . . . C 1
H43 H 0.4733 0.3402 0.2930 0.057 Uiso 0.605(12) 1 calc R . . C 1
C43A C 0.5091(18) 0.3213(15) 0.3052(12) 0.051(5) Uani 0.395(12) 1 d . . . C 2
H43A H 0.4453 0.2973 0.2994 0.061 Uiso 0.395(12) 1 calc R . . C 2
C44 C 0.5622(18) 0.4235(9) 0.2983(10) 0.059(5) Uani 0.605(12) 1 d . . . C 1
H44 H 0.5056 0.4542 0.2898 0.071 Uiso 0.605(12) 1 calc R . . C 1
C44A C 0.514(2) 0.3900(15) 0.3026(14) 0.059(6) Uani 0.395(12) 1 d . . . C 2
H44A H 0.4488 0.4128 0.2942 0.071 Uiso 0.395(12) 1 calc R . . C 2
C45 C 0.6666(18) 0.4459(9) 0.3086(10) 0.064(5) Uani 0.605(12) 1 d . . . C 1
H45 H 0.6797 0.4920 0.3064 0.077 Uiso 0.605(12) 1 calc R . . C 1
C45A C 0.605(2) 0.4298(15) 0.3109(16) 0.054(6) Uani 0.395(12) 1 d . . . C 2
H45A H 0.6027 0.4768 0.3090 0.065 Uiso 0.395(12) 1 calc R . . C 2
C46 C 0.7509(16) 0.4021(7) 0.3219(9) 0.049(4) Uani 0.605(12) 1 d . . . C 1
H46 H 0.8209 0.4176 0.3284 0.059 Uiso 0.605(12) 1 calc R . . C 1
C46A C 0.698(2) 0.3936(11) 0.3221(12) 0.041(4) Uani 0.395(12) 1 d . . . C 2
H46A H 0.7625 0.4167 0.3274 0.050 Uiso 0.395(12) 1 calc R . . C 2
C47 C 0.7295(13) 0.3355(7) 0.3254(8) 0.032(3) Uani 0.605(12) 1 d . . . C 1
C47A C 0.6998(18) 0.3250(11) 0.3258(14) 0.035(4) Uani 0.395(12) 1 d . . . C 2
C48 C 0.2500 0.1861(10) 0.2500 0.067(4) Uani 1 2 d S T P . .
H48 H 0.2500 0.1391 0.2500 0.080 Uiso 1 2 calc RS T P D 2
C49 C 0.2432(15) 0.1941(15) 0.3193(14) 0.070(5) Uani 0.5 1 d . . . E 1
H49 H 0.2404 0.1561 0.3434 0.084 Uiso 0.5 1 calc R . . E 1
C50 C 0.2417(14) 0.2500(10) 0.3406(10) 0.100(4) Uani 1 1 d . . . . .
H50 H 0.2366 0.2548 0.3812 0.120 Uiso 0.5 1 calc R . . E 1
H50A H 0.1799 0.2270 0.3469 0.150 Uiso 0.5 1 calc GR . . E 2
H50B H 0.2363 0.2974 0.3487 0.150 Uiso 0.5 1 calc GR . . E 2
H50C H 0.3052 0.2320 0.3684 0.150 Uiso 0.5 1 calc GR . . E 2
C51 C 0.247(2) 0.3052(19) 0.3072(19) 0.099(7) Uani 0.5 1 d . . . E 1
H51 H 0.2487 0.3472 0.3263 0.119 Uiso 0.5 1 calc R . . E 1
C52 C 0.2500 0.3036(12) 0.2500 0.090(5) Uani 1 2 d S T P . .
H52 H 0.2500 0.3507 0.2500 0.108 Uiso 1 2 calc RS T P E 2
C53 C 0.2469(19) 0.2407(16) 0.2775(15) 0.078(5) Uani 0.5 1 d . . . E 2

loop_
_atom_site_aniso_label
_atom_site_aniso_U_11
_atom_site_aniso_U_22
_atom_site_aniso_U_33
_atom_site_aniso_U_23
_atom_site_aniso_U_13
_atom_site_aniso_U_12
U1 0.03670(17) 0.02547(15) 0.02034(14) -0.00072(8) 0.00504(10) 0.00838(10)
As1 0.0453(7) 0.0834(9) 0.0339(5) 0.0006(5) 0.0069(5) 0.0297(6)
As2 0.0995(13) 0.0243(6) 0.0232(6) 0.000 0.0124(7) 0.000
N1 0.036(3) 0.045(4) 0.041(3) -0.014(3) -0.012(2) 0.014(3)
Si1 0.026(2) 0.030(3) 0.052(3) -0.009(2) -0.006(2) 0.0065(18)
Si1A 0.022(3) 0.038(4) 0.038(3) -0.003(3) 0.003(2) 0.000(2)
C1 0.033(9) 0.054(7) 0.080(10) 0.001(6) -0.006(7) 0.000(6)
C1A 0.044(9) 0.050(7) 0.063(9) -0.006(6) 0.015(7) -0.006(6)
C2 0.047(9) 0.064(11) 0.084(11) 0.000(9) 0.003(8) 0.000(8)
C2A 0.020(10) 0.068(12) 0.062(9) 0.002(7) 0.013(8) -0.014(9)
C3 0.049(11) 0.055(8) 0.122(16) -0.009(8) 0.014(11) -0.007(7)
C3A 0.031(10) 0.052(9) 0.071(11) -0.008(8) 0.023(9) -0.011(7)
C4 0.042(8) 0.040(7) 0.056(9) -0.010(6) 0.012(7) -0.002(6)
C4A 0.023(8) 0.044(8) 0.040(9) -0.010(7) 0.008(7) -0.002(6)
C5 0.051(9) 0.039(10) 0.10(2) -0.011(10) 0.033(11) -0.001(7)
C5A 0.028(9) 0.061(14) 0.08(2) -0.017(13) 0.022(10) 0.001(9)
C6 0.032(10) 0.036(8) 0.057(11) -0.012(7) 0.014(8) 0.004(6)
C6A 0.024(11) 0.050(10) 0.049(14) -0.006(9) 0.007(9) -0.003(8)
C7 0.037(7) 0.065(9) 0.070(8) 0.000(6) -0.007(6) 0.009(6)
C7A 0.028(7) 0.057(9) 0.045(7) -0.010(6) -0.005(5) 0.011(6)
C8 0.060(11) 0.083(11) 0.081(13) 0.004(9) -0.016(10) -0.007(9)
C8A 0.028(7) 0.070(14) 0.067(13) -0.015(10) -0.005(6) 0.008(7)
C9 0.046(11) 0.071(10) 0.073(10) 0.007(8) -0.007(8) 0.017(8)
C9A 0.035(10) 0.061(10) 0.053(11) -0.004(8) -0.007(8) 0.011(7)
C10 0.060(5) 0.050(5) 0.044(4) -0.018(3) -0.019(3) 0.022(4)
C11 0.115(6) 0.046(5) 0.037(4) -0.013(4) -0.005(4) 0.023(4)
N2 0.086(5) 0.033(3) 0.033(3) 0.003(3) 0.021(3) -0.003(3)
Si2 0.041(3) 0.0207(18) 0.0269(19) 0.0020(13) 0.0094(19) -0.0005(18)
Si2A 0.094(7) 0.044(4) 0.044(4) -0.004(3) 0.038(5) -0.015(4)
C12 0.042(6) 0.043(7) 0.034(6) 0.011(5) 0.017(5) 0.009(5)
C12A 0.089(9) 0.049(9) 0.043(9) 0.003(7) 0.030(7) -0.020(7)
C13 0.049(10) 0.046(7) 0.065(12) 0.016(6) 0.029(8) 0.007(6)
C13A 0.079(16) 0.053(10) 0.070(18) 0.007(9) 0.041(13) -0.022(8)
C14 0.036(7) 0.048(8) 0.077(12) 0.017(7) 0.011(7) 0.008(6)
C14A 0.107(13) 0.071(14) 0.08(2) 0.009(13) 0.027(13) -0.035(11)
C15 0.058(8) 0.043(7) 0.040(6) 0.005(5) 0.019(5) -0.008(6)
C15A 0.073(12) 0.046(9) 0.051(8) 0.008(6) 0.037(8) 0.007(8)
C16 0.064(10) 0.052(8) 0.045(8) 0.006(6) 0.025(8) -0.005(7)
C16A 0.052(13) 0.046(10) 0.038(10) 0.006(8) 0.023(9) 0.003(9)
C17 0.062(10) 0.051(8) 0.045(7) 0.010(6) 0.017(7) -0.003(7)
C17A 0.064(13) 0.061(14) 0.064(10) 0.019(10) 0.044(10) 0.011(11)
C18 0.053(8) 0.032(5) 0.055(8) -0.002(5) 0.021(6) -0.003(5)
C18A 0.114(13) 0.045(8) 0.086(12) -0.018(8) 0.077(10) -0.029(8)
C19 0.074(11) 0.022(6) 0.059(8) -0.002(6) 0.031(8) -0.006(6)
C19A 0.120(17) 0.055(11) 0.11(2) -0.009(12) 0.066(15) -0.029(11)
C20 0.055(9) 0.032(6) 0.065(11) -0.001(6) 0.025(8) -0.009(6)
C20A 0.116(13) 0.043(12) 0.14(2) -0.032(13) 0.073(12) -0.028(9)
C21 0.114(7) 0.031(4) 0.038(4) 0.002(3) 0.010(4) 0.010(4)
C22 0.155(10) 0.037(4) 0.034(4) 0.004(3) 0.009(5) 0.019(5)
N3 0.039(4) 0.025(3) 0.029(3) -0.007(2) 0.014(3) 0.009(2)
Si3 0.0300(11) 0.0283(10) 0.0313(10) -0.0039(8) 0.0051(8) 0.0073(8)
C23 0.089(6) 0.026(4) 0.039(4) -0.011(3) 0.026(4) -0.013(4)
C24 0.092(6) 0.049(6) 0.064(6) -0.017(5) 0.045(5) -0.025(5)
C25 0.187(14) 0.041(5) 0.065(7) 0.003(5) 0.057(9) 0.007(6)
C26 0.039(4) 0.063(6) 0.081(6) -0.031(5) -0.002(4) 0.020(4)
C27 0.053(7) 0.107(11) 0.090(7) -0.044(7) -0.016(5) 0.035(7)
C28 0.041(6) 0.104(10) 0.121(9) -0.043(7) 0.023(6) 0.000(6)
C29 0.039(4) 0.030(4) 0.036(4) -0.009(3) 0.011(3) 0.006(3)
C30 0.042(4) 0.041(5) 0.046(5) -0.016(4) 0.009(3) 0.005(3)
C31 0.051(5) 0.040(5) 0.059(6) -0.016(4) 0.009(4) 0.016(4)
C32 0.099(6) 0.030(4) 0.038(4) -0.001(3) 0.041(4) 0.007(4)
C33 0.125(7) 0.036(4) 0.033(4) 0.005(3) 0.029(4) 0.016(5)
N4 0.116(6) 0.038(4) 0.035(4) -0.004(3) 0.004(3) 0.022(3)
K1 0.0414(13) 0.0310(12) 0.0276(10) 0.000 0.0090(9) 0.000
O1 0.028(5) 0.034(5) 0.048(8) -0.003(4) 0.006(4) -0.002(3)
O1A 0.025(5) 0.038(6) 0.038(9) -0.004(5) 0.009(5) 0.004(4)
C34 0.028(6) 0.044(7) 0.039(7) -0.006(6) 0.004(5) -0.005(4)
C34A 0.023(6) 0.031(7) 0.029(8) -0.004(6) 0.008(6) 0.006(5)
C35 0.032(6) 0.050(7) 0.044(7) -0.003(6) 0.004(5) 0.003(5)
C35A 0.024(7) 0.031(8) 0.029(7) -0.007(6) 0.009(5) 0.004(6)
O2 0.036(5) 0.045(6) 0.037(5) 0.003(5) 0.006(4) 0.004(4)
O2A 0.024(6) 0.033(6) 0.029(6) -0.005(5) 0.008(4) 0.005(5)
C36 0.039(6) 0.048(7) 0.043(7) 0.008(5) 0.009(5) 0.007(5)
C36A 0.029(7) 0.032(7) 0.031(8) -0.005(6) 0.003(6) 0.005(5)
C37 0.040(6) 0.043(7) 0.036(6) 0.005(5) 0.009(5) 0.007(5)
C37A 0.036(8) 0.038(8) 0.030(7) -0.001(6) 0.001(6) -0.001(6)
O3 0.042(5) 0.040(5) 0.037(5) 0.007(4) 0.009(4) 0.003(4)
O3A 0.035(6) 0.039(6) 0.028(6) 0.001(5) 0.001(5) -0.004(5)
C38 0.044(6) 0.049(7) 0.041(6) 0.014(5) 0.008(5) -0.002(5)
C38A 0.040(8) 0.046(9) 0.041(8) 0.008(7) 0.003(6) -0.009(7)
C39 0.045(6) 0.038(6) 0.044(6) 0.006(5) 0.007(5) -0.002(5)
C39A 0.038(8) 0.046(7) 0.045(9) 0.004(6) 0.005(6) -0.006(6)
O4 0.046(5) 0.034(5) 0.033(5) 0.004(3) 0.009(4) -0.003(4)
O4A 0.034(6) 0.050(7) 0.030(6) 0.002(5) 0.005(5) -0.004(5)
C40 0.036(6) 0.038(6) 0.031(6) 0.002(5) 0.004(5) -0.004(5)
C40A 0.038(8) 0.055(8) 0.037(9) 0.000(6) 0.009(7) -0.007(6)
C41 0.028(5) 0.037(6) 0.033(6) 0.005(5) 0.003(4) -0.003(4)
C41A 0.029(7) 0.054(8) 0.031(9) -0.004(7) 0.002(6) -0.005(6)
O5 0.026(4) 0.035(5) 0.037(5) -0.002(4) 0.004(3) -0.002(3)
O5A 0.024(6) 0.049(6) 0.040(8) -0.003(5) 0.005(5) 0.000(4)
C42 0.034(5) 0.033(5) 0.024(6) -0.004(4) 0.007(4) -0.001(3)
C42A 0.028(6) 0.049(7) 0.024(8) -0.004(6) 0.004(5) 0.003(5)
C43 0.047(6) 0.044(6) 0.044(7) -0.011(5) 0.001(5) 0.011(5)
C43A 0.036(7) 0.066(9) 0.049(11) -0.004(8) 0.007(6) 0.015(6)
C44 0.062(8) 0.042(6) 0.062(10) -0.010(6) -0.006(7) 0.009(5)
C44A 0.046(9) 0.067(9) 0.061(13) -0.001(8) 0.008(8) 0.015(7)
C45 0.067(8) 0.041(6) 0.072(11) -0.003(6) -0.006(7) 0.006(5)
C45A 0.041(9) 0.056(8) 0.062(13) -0.004(8) 0.008(8) 0.020(7)
C46 0.054(8) 0.034(5) 0.050(9) 0.001(5) -0.002(6) -0.006(4)
C46A 0.037(8) 0.044(7) 0.042(10) -0.003(6) 0.008(7) 0.010(5)
C47 0.035(5) 0.035(5) 0.023(6) -0.004(4) 0.004(4) -0.002(4)
C47A 0.026(6) 0.044(6) 0.035(10) -0.004(5) 0.007(5) 0.008(5)
C48 0.017(6) 0.071(8) 0.103(10) 0.000 0.001(6) 0.000
C49 0.010(7) 0.089(11) 0.104(11) -0.002(6) 0.002(7) -0.004(7)
C50 0.069(9) 0.105(10) 0.119(9) -0.012(6) 0.014(7) -0.001(7)
C51 0.057(13) 0.096(12) 0.131(13) -0.005(6) 0.001(11) -0.009(9)
C52 0.044(9) 0.081(9) 0.131(12) 0.000 0.000(10) 0.000
C53 0.028(9) 0.084(9) 0.113(10) -0.011(5) 0.002(8) 0.002(6)

loop_
_atom_type_symbol
_atom_type_description
_atom_type_scat_dispersion_real
_atom_type_scat_dispersion_imag
_atom_type_scat_source
C C 0.0181 0.0091 'International Tables Vol C Tables 4.2.6.8 and 6.1.1.4'
H H 0.0000 0.0000 'International Tables Vol C Tables 4.2.6.8 and 6.1.1.4'
As As -0.9300 1.0051 'International Tables Vol C Tables 4.2.6.8 and 6.1.1.4'
K K 0.3868 1.0657 'International Tables Vol C Tables 4.2.6.8 and 6.1.1.4'
N N 0.0311 0.0180 'International Tables Vol C Tables 4.2.6.8 and 6.1.1.4'
O O 0.0492 0.0322 'International Tables Vol C Tables 4.2.6.8 and 6.1.1.4'
Si Si 0.2541 0.3302 'International Tables Vol C Tables 4.2.6.8 and 6.1.1.4'
U U -4.3638 13.4090 'International Tables Vol C Tables 4.2.6.8 and 6.1.1.4'

loop_
_geom_angle_atom_site_label_1
_geom_angle_atom_site_label_2
_geom_angle_atom_site_label_3
_geom_angle
_geom_angle_site_symmetry_1
_geom_angle_site_symmetry_3
As1 U1 As1 45.51(4) . 2_656
As2 U1 As1 46.24(3) . .
As2 U1 As1 46.12(3) . 2_656
N1 U1 As1 86.4(2) . 2_656
N1 U1 As1 130.3(2) . .
N1 U1 As2 113.2(2) . .
N1 U1 N4 68.4(4) . .
N2 U1 As1 112.9(2) . .
N2 U1 As1 132.63(19) . 2_656
N2 U1 As2 87.43(19) . .
N2 U1 N1 109.4(3) . .
N2 U1 N3 105.4(3) . .
N2 U1 N4 67.5(3) . .
N3 U1 As1 87.70(17) . .
N3 U1 As1 113.12(17) . 2_656
N3 U1 As2 132.63(17) . .
N3 U1 N1 105.1(3) . .
N3 U1 N4 67.8(3) . .
N4 U1 As1 153.7(2) . .
N4 U1 As1 153.3(3) . 2_656
N4 U1 As2 152.68(18) . .
U1 As1 U1 126.11(4) . 2_656
As1 As1 U1 67.57(5) 2_656 .
As1 As1 U1 66.93(5) 2_656 2_656
As1 As1 As2 60.39(4) 2_656 .
As2 As1 U1 66.52(3) . 2_656
As2 As1 U1 66.78(3) . .
U1 As2 U1 127.00(5) . 2_656
As1 As2 U1 66.98(4) . .
As1 As2 U1 67.36(4) . 2_656
As1 As2 U1 67.36(4) 2_656 .
As1 As2 U1 66.98(4) 2_656 2_656
As1 As2 As1 59.21(8) 2_656 .
Si1 N1 U1 133.6(4) . .
Si1A N1 U1 137.5(5) . .
C10 N1 U1 109.1(7) . .
C10 N1 Si1 116.3(7) . .
C10 N1 Si1A 111.4(7) . .
N1 Si1 C1 114.0(8) . .
N1 Si1 C4 109.2(7) . .
N1 Si1 C7 116.1(8) . .
C1 Si1 C4 105.1(10) . .
C1 Si1 C7 105.6(10) . .
C4 Si1 C7 106.0(10) . .
N1 Si1A C1A 105.2(9) . .
N1 Si1A C4A 111.6(9) . .
N1 Si1A C7A 113.7(8) . .
C1A Si1A C4A 108.4(10) . .
C7A Si1A C1A 104.3(11) . .
C7A Si1A C4A 112.9(12) . .
Si1 C1 H1 103.5 . .
C2 C1 Si1 118.8(15) . .
C2 C1 H1 103.5 . .
C3 C1 Si1 117.0(16) . .
C3 C1 H1 103.5 . .
C3 C1 C2 108.4(18) . .
Si1A C1A H1A 106.1 . .
C2A C1A Si1A 116.6(18) . .
C2A C1A H1A 106.1 . .
C2A C1A C3A 105(2) . .
C3A C1A Si1A 116.4(15) . .
C3A C1A H1A 106.1 . .
C1 C2 H2A 109.5 . .
C1 C2 H2B 109.5 . .
C1 C2 H2C 109.5 . .
H2A C2 H2B 109.5 . .
H2A C2 H2C 109.5 . .
H2B C2 H2C 109.5 . .
C1A C2A H2AA 109.5 . .
C1A C2A H2AB 109.5 . .
C1A C2A H2AC 109.5 . .
H2AA C2A H2AB 109.5 . .
H2AA C2A H2AC 109.5 . .
H2AB C2A H2AC 109.5 . .
C1 C3 H3A 109.5 . .
C1 C3 H3B 109.5 . .
C1 C3 H3C 109.5 . .
H3A C3 H3B 109.5 . .
H3A C3 H3C 109.5 . .
H3B C3 H3C 109.5 . .
C1A C3A H3AA 109.5 . .
C1A C3A H3AB 109.5 . .
C1A C3A H3AC 109.5 . .
H3AA C3A H3AB 109.5 . .
H3AA C3A H3AC 109.5 . .
H3AB C3A H3AC 109.5 . .
Si1 C4 H4 106.2 . .
C5 C4 Si1 113.3(15) . .
C5 C4 H4 106.2 . .
C6 C4 Si1 117.0(13) . .
C6 C4 H4 106.2 . .
C6 C4 C5 107.1(16) . .
Si1A C4A H4A 106.7 . .
C5A C4A Si1A 110.1(18) . .
C5A C4A H4A 106.7 . .
C6A C4A Si1A 115.4(17) . .
C6A C4A H4A 106.7 . .
C6A C4A C5A 111(2) . .
C4 C5 H5A 109.5 . .
C4 C5 H5B 109.5 . .
C4 C5 H5C 109.5 . .
H5A C5 H5B 109.5 . .
H5A C5 H5C 109.5 . .
H5B C5 H5C 109.5 . .
C4A C5A H5AA 109.5 . .
C4A C5A H5AB 109.5 . .
C4A C5A H5AC 109.5 . .
H5AA C5A H5AB 109.5 . .
H5AA C5A H5AC 109.5 . .
H5AB C5A H5AC 109.5 . .
C4 C6 H6A 109.5 . .
C4 C6 H6B 109.5 . .
C4 C6 H6C 109.5 . .
H6A C6 H6B 109.5 . .
H6A C6 H6C 109.5 . .
H6B C6 H6C 109.5 . .
C4A C6A H6AA 109.5 . .
C4A C6A H6AB 109.5 . .
C4A C6A H6AC 109.5 . .
H6AA C6A H6AB 109.5 . .
H6AA C6A H6AC 109.5 . .
H6AB C6A H6AC 109.5 . .
Si1 C7 H7 103.2 . .
C8 C7 Si1 120.4(13) . .
C8 C7 H7 103.2 . .
C8 C7 C9 111.5(18) . .
C9 C7 Si1 112.9(13) . .
C9 C7 H7 103.2 . .
Si1A C7A H7A 106.1 . .
C8A C7A Si1A 117.6(15) . .
C8A C7A H7A 106.1 . .
C9A C7A Si1A 112.2(14) . .
C9A C7A H7A 106.1 . .
C9A C7A C8A 108.1(19) . .
C7 C8 H8A 109.5 . .
C7 C8 H8B 109.5 . .
C7 C8 H8C 109.5 . .
H8A C8 H8B 109.5 . .
H8A C8 H8C 109.5 . .
H8B C8 H8C 109.5 . .
C7A C8A H8AA 109.5 . .
C7A C8A H8AB 109.5 . .
C7A C8A H8AC 109.5 . .
H8AA C8A H8AB 109.5 . .
H8AA C8A H8AC 109.5 . .
H8AB C8A H8AC 109.5 . .
C7 C9 H9A 109.5 . .
C7 C9 H9B 109.5 . .
C7 C9 H9C 109.5 . .
H9A C9 H9B 109.5 . .
H9A C9 H9C 109.5 . .
H9B C9 H9C 109.5 . .
C7A C9A H9AA 109.5 . .
C7A C9A H9AB 109.5 . .
C7A C9A H9AC 109.5 . .
H9AA C9A H9AB 109.5 . .
H9AA C9A H9AC 109.5 . .
H9AB C9A H9AC 109.5 . .
N1 C10 H10A 109.7 . .
N1 C10 H10B 109.7 . .
N1 C10 C11 109.7(9) . .
H10A C10 H10B 108.2 . .
C11 C10 H10A 109.7 . .
C11 C10 H10B 109.7 . .
C10 C11 H11A 109.3 . .
C10 C11 H11B 109.3 . .
H11A C11 H11B 108.0 . .
N4 C11 C10 111.6(9) . .
N4 C11 H11A 109.3 . .
N4 C11 H11B 109.3 . .
Si2 N2 U1 136.4(5) . .
Si2A N2 U1 148.5(7) . .
Si2A N2 C21 101.7(9) . .
C21 N2 U1 108.2(7) . .
C21 N2 Si2 115.3(7) . .
N2 Si2 C12 111.0(6) . .
N2 Si2 C15 117.0(6) . .
N2 Si2 C18 107.5(6) . .
C12 Si2 C15 105.8(7) . .
C12 Si2 C18 112.4(8) . .
C18 Si2 C15 103.0(7) . .
N2 Si2A C12A 103.6(11) . .
N2 Si2A C15A 117.3(11) . .
N2 Si2A C18A 123.4(11) . .
C12A Si2A C15A 102.5(13) . .
C18A Si2A C12A 95.8(16) . .
C18A Si2A C15A 109.1(12) . .
Si2 C12 H12 106.1 . .
C13 C12 Si2 116.2(12) . .
C13 C12 H12 106.1 . .
C13 C12 C14 110.9(15) . .
C14 C12 Si2 110.8(11) . .
C14 C12 H12 106.1 . .
Si2A C12A H12A 105.0 . .
C13A C12A Si2A 115(2) . .
C13A C12A H12A 105.0 . .
C13A C12A C14A 113(3) . .
C14A C12A Si2A 113(2) . .
C14A C12A H12A 105.0 . .
C12 C13 H13A 109.5 . .
C12 C13 H13B 109.5 . .
C12 C13 H13C 109.5 . .
H13A C13 H13B 109.5 . .
H13A C13 H13C 109.5 . .
H13B C13 H13C 109.5 . .
C12A C13A H13D 109.5 . .
C12A C13A H13E 109.5 . .
C12A C13A H13F 109.5 . .
H13D C13A H13E 109.5 . .
H13D C13A H13F 109.5 . .
H13E C13A H13F 109.5 . .
C12 C14 H14A 109.5 . .
C12 C14 H14B 109.5 . .
C12 C14 H14C 109.5 . .
H14A C14 H14B 109.5 . .
H14A C14 H14C 109.5 . .
H14B C14 H14C 109.5 . .
C12A C14A H14D 109.5 . .
C12A C14A H14E 109.5 . .
C12A C14A H14F 109.5 . .
H14D C14A H14E 109.5 . .
H14D C14A H14F 109.5 . .
H14E C14A H14F 109.5 . .
Si2 C15 H15 103.9 . .
C16 C15 Si2 116.5(10) . .
C16 C15 H15 103.9 . .
C17 C15 Si2 116.5(11) . .
C17 C15 H15 103.9 . .
C17 C15 C16 110.2(13) . .
Si2A C15A H15A 105.1 . .
C16A C15A Si2A 116.8(15) . .
C16A C15A H15A 105.1 . .
C17A C15A Si2A 116.4(16) . .
C17A C15A H15A 105.1 . .
C17A C15A C16A 107(2) . .
C15 C16 H16A 109.5 . .
C15 C16 H16B 109.5 . .
C15 C16 H16C 109.5 . .
H16A C16 H16B 109.5 . .
H16A C16 H16C 109.5 . .
H16B C16 H16C 109.5 . .
C15A C16A H16D 109.5 . .
C15A C16A H16E 109.5 . .
C15A C16A H16F 109.5 . .
H16D C16A H16E 109.5 . .
H16D C16A H16F 109.5 . .
H16E C16A H16F 109.5 . .
C15 C17 H17A 109.5 . .
C15 C17 H17B 109.5 . .
C15 C17 H17C 109.5 . .
H17A C17 H17B 109.5 . .
H17A C17 H17C 109.5 . .
H17B C17 H17C 109.5 . .
C15A C17A H17D 109.5 . .
C15A C17A H17E 109.5 . .
C15A C17A H17F 109.5 . .
H17D C17A H17E 109.5 . .
H17D C17A H17F 109.5 . .
H17E C17A H17F 109.5 . .
Si2 C18 H18 104.6 . .
C19 C18 Si2 113.0(10) . .
C19 C18 H18 104.6 . .
C20 C18 Si2 117.0(11) . .
C20 C18 H18 104.6 . .
C20 C18 C19 111.6(13) . .
Si2A C18A H18A 109.4 . .
C19A C18A Si2A 115(2) . .
C19A C18A H18A 109.4 . .
C20A C18A Si2A 106(2) . .
C20A C18A H18A 109.4 . .
C20A C18A C19A 107(3) . .
C18 C19 H19A 109.5 . .
C18 C19 H19B 109.5 . .
C18 C19 H19C 109.5 . .
H19A C19 H19B 109.5 . .
H19A C19 H19C 109.5 . .
H19B C19 H19C 109.5 . .
C18A C19A H19D 109.5 . .
C18A C19A H19E 109.5 . .
C18A C19A H19F 109.5 . .
H19D C19A H19E 109.5 . .
H19D C19A H19F 109.5 . .
H19E C19A H19F 109.5 . .
C18 C20 H20A 109.5 . .
C18 C20 H20B 109.5 . .
C18 C20 H20C 109.5 . .
H20A C20 H20B 109.5 . .
H20A C20 H20C 109.5 . .
H20B C20 H20C 109.5 . .
C18A C20A H20D 109.5 . .
C18A C20A H20E 109.5 . .
C18A C20A H20F 109.5 . .
H20D C20A H20E 109.5 . .
H20D C20A H20F 109.5 . .
H20E C20A H20F 109.5 . .
N2 C21 H21A 109.9 . .
N2 C21 H21B 109.9 . .
N2 C21 C22 109.0(10) . .
H21A C21 H21B 108.3 . .
C22 C21 H21A 109.9 . .
C22 C21 H21B 109.9 . .
C21 C22 H22A 109.8 . .
C21 C22 H22B 109.8 . .
H22A C22 H22B 108.3 . .
N4 C22 C21 109.3(10) . .
N4 C22 H22A 109.8 . .
N4 C22 H22B 109.8 . .
Si3 N3 U1 138.6(4) . .
C32 N3 U1 108.4(5) . .
C32 N3 Si3 112.9(5) . .
N3 Si3 C23 110.1(4) . .
N3 Si3 C26 114.2(5) . .
N3 Si3 C29 110.7(4) . .
C23 Si3 C29 111.1(4) . .
C26 Si3 C23 106.1(6) . .
C26 Si3 C29 104.4(4) . .
Si3 C23 H23 106.7 . .
C24 C23 Si3 115.7(8) . .
C24 C23 H23 106.7 . .
C24 C23 C25 109.8(11) . .
C25 C23 Si3 110.8(8) . .
C25 C23 H23 106.7 . .
C23 C24 H24A 109.5 . .
C23 C24 H24B 109.5 . .
C23 C24 H24C 109.5 . .
H24A C24 H24B 109.5 . .
H24A C24 H24C 109.5 . .
H24B C24 H24C 109.5 . .
C23 C25 H25A 109.5 . .
C23 C25 H25B 109.5 . .
C23 C25 H25C 109.5 . .
H25A C25 H25B 109.5 . .
H25A C25 H25C 109.5 . .
H25B C25 H25C 109.5 . .
Si3 C26 H26 107.1 . .
C27 C26 Si3 113.3(8) . .
C27 C26 H26 107.1 . .
C27 C26 C28 108.5(12) . .
C28 C26 Si3 113.5(10) . .
C28 C26 H26 107.1 . .
C26 C27 H27A 109.5 . .
C26 C27 H27B 109.5 . .
C26 C27 H27C 109.5 . .
H27A C27 H27B 109.5 . .
H27A C27 H27C 109.5 . .
H27B C27 H27C 109.5 . .
C26 C28 H28A 109.5 . .
C26 C28 H28B 109.5 . .
C26 C28 H28C 109.5 . .
H28A C28 H28B 109.5 . .
H28A C28 H28C 109.5 . .
H28B C28 H28C 109.5 . .
Si3 C29 H29 105.1 . .
C30 C29 Si3 115.4(6) . .
C30 C29 H29 105.1 . .
C30 C29 C31 108.3(8) . .
C31 C29 Si3 116.5(6) . .
C31 C29 H29 105.1 . .
C29 C30 H30A 109.5 . .
C29 C30 H30B 109.5 . .
C29 C30 H30C 109.5 . .
H30A C30 H30B 109.5 . .
H30A C30 H30C 109.5 . .
H30B C30 H30C 109.5 . .
C29 C31 H31A 109.5 . .
C29 C31 H31B 109.5 . .
C29 C31 H31C 109.5 . .
H31A C31 H31B 109.5 . .
H31A C31 H31C 109.5 . .
H31B C31 H31C 109.5 . .
N3 C32 H32A 109.3 . .
N3 C32 H32B 109.3 . .
H32A C32 H32B 107.9 . .
C33 C32 N3 111.7(10) . .
C33 C32 H32A 109.3 . .
C33 C32 H32B 109.3 . .
C32 C33 H33A 109.5 . .
C32 C33 H33B 109.5 . .
C32 C33 N4 110.7(8) . .
H33A C33 H33B 108.1 . .
N4 C33 H33A 109.5 . .
N4 C33 H33B 109.5 . .
C11 N4 U1 105.3(8) . .
C11 N4 C22 113.6(10) . .
C11 N4 C33 113.0(10) . .
C22 N4 U1 106.2(6) . .
C22 N4 C33 112.6(12) . .
C33 N4 U1 105.2(6) . .
O1 K1 O1 85.8(11) . 2_655
O1 K1 O4 103.5(5) . .
O1 K1 O4 103.5(5) 2_655 2_655
O1 K1 O4 117.2(4) . 2_655
O1 K1 O4 117.2(4) 2_655 .
O1 K1 O5 89.1(6) . 2_655
O1 K1 O5 51.9(4) . .
O1 K1 O5 89.1(6) 2_655 .
O1 K1 O5 51.9(4) 2_655 2_655
O1A K1 O1A 87.5(16) 2_655 .
O1A K1 O2A 54.5(6) . .
O1A K1 O2A 107.2(6) . 2_655
O1A K1 O2A 54.5(6) 2_655 2_655
O1A K1 O2A 107.2(6) 2_655 .
O2 K1 O1 118.0(5) 2_655 .
O2 K1 O1 58.2(4) 2_655 2_655
O2 K1 O1 58.2(4) . .
O2 K1 O1 118.0(5) . 2_655
O2 K1 O2 175.4(6) . 2_655
O2 K1 O4 119.2(4) 2_655 2_655
O2 K1 O4 119.2(4) . .
O2 K1 O4 63.3(4) 2_655 .
O2 K1 O4 63.3(4) . 2_655
O2 K1 O5 76.8(4) . 2_655
O2 K1 O5 76.8(4) 2_655 .
O2 K1 O5 101.2(4) . .
O2 K1 O5 101.2(4) 2_655 2_655
O2A K1 O2A 157.3(7) . 2_655
O3 K1 O1 94.0(6) . .
O3 K1 O1 178.9(5) . 2_655
O3 K1 O1 94.0(6) 2_655 2_655
O3 K1 O1 178.9(5) 2_655 .
O3 K1 O2 62.8(4) 2_655 2_655
O3 K1 O2 121.1(4) 2_655 .
O3 K1 O2 62.8(4) . .
O3 K1 O2 121.1(4) . 2_655
O3 K1 O3 86.2(5) 2_655 .
O3 K1 O4 77.5(3) . 2_655
O3 K1 O4 61.8(3) 2_655 2_655
O3 K1 O4 61.8(3) . .
O3 K1 O4 77.5(3) 2_655 .
O3 K1 O5 90.0(4) 2_655 2_655
O3 K1 O5 90.0(4) . .
O3 K1 O5 129.2(4) . 2_655
O3 K1 O5 129.2(4) 2_655 .
O3A K1 O1A 164.2(6) 2_655 .
O3A K1 O1A 90.2(8) . .
O3A K1 O1A 164.1(6) . 2_655
O3A K1 O1A 90.2(8) 2_655 2_655
O3A K1 O2A 59.3(5) 2_655 2_655
O3A K1 O2A 140.6(5) 2_655 .
O3A K1 O2A 59.3(5) . .
O3A K1 O2A 140.6(5) . 2_655
O3A K1 O3A 96.3(7) 2_655 .
O4 K1 O4 123.7(5) . 2_655
O4 K1 O5 56.6(3) 2_655 2_655
O4 K1 O5 163.3(3) . 2_655
O4 K1 O5 56.6(3) . .
O4 K1 O5 163.3(3) 2_655 .
O4A K1 O1A 133.7(6) . 2_655
O4A K1 O1A 133.7(6) 2_655 .
O4A K1 O1A 105.6(8) . .
O4A K1 O1A 105.6(8) 2_655 2_655
O4A K1 O2A 79.2(5) . 2_655
O4A K1 O2A 116.6(5) . .
O4A K1 O2A 79.2(5) 2_655 .
O4A K1 O2A 116.6(5) 2_655 2_655
O4A K1 O3A 62.0(5) . .
O4A K1 O3A 65.4(5) . 2_655
O4A K1 O3A 65.5(5) 2_655 .
O4A K1 O3A 62.0(5) 2_655 2_655
O4A K1 O4A 96.9(8) . 2_655
O4A K1 O5A 153.0(6) 2_655 .
O4A K1 O5A 59.5(5) . .
O4A K1 O5A 153.0(6) . 2_655
O4A K1 O5A 59.5(5) 2_655 2_655
O5 K1 O5 128.8(5) 2_655 .
O5A K1 O1A 100.7(9) . 2_655
O5A K1 O1A 52.9(7) . .
O5A K1 O1A 52.9(7) 2_655 2_655
O5A K1 O1A 100.7(9) 2_655 .
O5A K1 O2A 74.3(6) . 2_655
O5A K1 O2A 74.3(6) 2_655 .
O5A K1 O2A 99.0(6) 2_655 2_655
O5A K1 O2A 99.0(6) . .
O5A K1 O3A 112.4(6) 2_655 .
O5A K1 O3A 112.4(6) . 2_655
O5A K1 O3A 90.3(6) . .
O5A K1 O3A 90.3(6) 2_655 2_655
O5A K1 O5A 146.4(9) . 2_655
C34 O1 K1 113.3(14) . .
C47 O1 K1 111.8(15) . .
C47 O1 C34 119.8(16) . .
C34A O1A K1 116(2) . .
C47A O1A K1 104(2) . .
C47A O1A C34A 119(2) . .
O1 C34 H34A 110.3 . .
O1 C34 H34B 110.3 . .
O1 C34 C35 107.0(15) . .
H34A C34 H34B 108.6 . .
C35 C34 H34A 110.3 . .
C35 C34 H34B 110.3 . .
O1A C34A H34C 111.2 . .
O1A C34A H34D 111.2 . .
O1A C34A C35A 103(2) . .
H34C C34A H34D 109.1 . .
C35A C34A H34C 111.2 . .
C35A C34A H34D 111.2 . .
C34 C35 H35A 109.9 . .
C34 C35 H35B 109.9 . .
H35A C35 H35B 108.3 . .
O2 C35 C34 108.8(13) . .
O2 C35 H35A 109.9 . .
O2 C35 H35B 109.9 . .
C34A C35A H35C 109.6 . .
C34A C35A H35D 109.6 . .
H35C C35A H35D 108.1 . .
O2A C35A C34A 110.4(17) . .
O2A C35A H35C 109.6 . .
O2A C35A H35D 109.6 . .
C35 O2 K1 120.8(10) . .
C35 O2 C36 114.0(13) . .
C36 O2 K1 108.2(10) . .
C35A O2A K1 117.7(13) . .
C35A O2A C36A 115.2(16) . .
C36A O2A K1 107.8(12) . .
K1 C36 H36A 157.6 . .
K1 C36 H36B 86.9 . .
O2 C36 K1 49.0(7) . .
O2 C36 H36A 109.1 . .
O2 C36 H36B 109.1 . .
O2 C36 C37 112.5(13) . .
H36A C36 H36B 107.8 . .
C37 C36 K1 80.5(9) . .
C37 C36 H36A 109.1 . .
C37 C36 H36B 109.1 . .
O2A C36A H36C 109.0 . .
O2A C36A H36D 109.0 . .
O2A C36A C37A 112.9(17) . .
H36C C36A H36D 107.8 . .
C37A C36A H36C 109.0 . .
C37A C36A H36D 109.0 . .
C36 C37 H37A 109.9 . .
C36 C37 H37B 109.9 . .
H37A C37 H37B 108.3 . .
O3 C37 C36 109.0(12) . .
O3 C37 H37A 109.9 . .
O3 C37 H37B 109.9 . .
C36A C37A H37C 110.1 . .
C36A C37A H37D 110.1 . .
H37C C37A H37D 108.4 . .
O3A C37A C36A 108.0(16) . .
O3A C37A H37C 110.1 . .
O3A C37A H37D 110.1 . .
C37 O3 K1 116.3(9) . .
C37 O3 C38 111.8(11) . .
C38 O3 K1 119.1(9) . .
C37A O3A K1 117.4(13) . .
C38A O3A K1 113.9(14) . .
C38A O3A C37A 113.6(16) . .
O3 C38 H38A 109.9 . .
O3 C38 H38B 109.9 . .
O3 C38 C39 109.0(12) . .
H38A C38 H38B 108.3 . .
C39 C38 H38A 109.9 . .
C39 C38 H38B 109.9 . .
O3A C38A H38C 109.2 . .
O3A C38A H38D 109.2 . .
O3A C38A C39A 112.2(18) . .
H38C C38A H38D 107.9 . .
C39A C38A H38C 109.2 . .
C39A C38A H38D 109.2 . .
C38 C39 H39A 108.9 . .
C38 C39 H39B 108.9 . .
H39A C39 H39B 107.8 . .
O4 C39 C38 113.2(13) . .
O4 C39 H39A 108.9 . .
O4 C39 H39B 108.9 . .
K1 C39A H39C 84.6 . .
K1 C39A H39D 157.0 . .
C38A C39A K1 83.4(12) . .
C38A C39A H39C 109.3 . .
C38A C39A H39D 109.3 . .
H39C C39A H39D 107.9 . .
O4A C39A K1 47.7(10) . .
O4A C39A C38A 111.8(19) . .
O4A C39A H39C 109.3 . .
O4A C39A H39D 109.3 . .
C39 O4 K1 106.0(9) . .
C40 O4 K1 121.1(8) . .
C40 O4 C39 113.5(11) . .
C39A O4A K1 109.6(13) . .
C40A O4A K1 119.4(14) . .
C40A O4A C39A 114.9(19) . .
O4 C40 H40A 109.8 . .
O4 C40 H40B 109.8 . .
O4 C40 C41 109.3(11) . .
H40A C40 H40B 108.3 . .
C41 C40 H40A 109.8 . .
C41 C40 H40B 109.8 . .
O4A C40A H40C 109.7 . .
O4A C40A H40D 109.7 . .
O4A C40A C41A 109.8(19) . .
H40C C40A H40D 108.2 . .
C41A C40A H40C 109.7 . .
C41A C40A H40D 109.7 . .
C40 C41 H41A 110.4 . .
C40 C41 H41B 110.4 . .
H41A C41 H41B 108.6 . .
O5 C41 C40 106.4(12) . .
O5 C41 H41A 110.4 . .
O5 C41 H41B 110.4 . .
C40A C41A H41C 110.3 . .
C40A C41A H41D 110.3 . .
H41C C41A H41D 108.6 . .
O5A C41A C40A 106.9(19) . .
O5A C41A H41C 110.3 . .
O5A C41A H41D 110.3 . .
C41 O5 K1 112.8(9) . .
C42 O5 K1 106.9(9) . .
C42 O5 C41 119.0(12) . .
C41A O5A K1 111.2(15) . .
C42A O5A K1 108.6(14) . .
C42A O5A C41A 117(2) . .
O5 C42 C43 121.8(15) . .
O5 C42 C47 115.6(11) . .
C47 C42 C43 122.6(14) . .
O5A C42A K1 49.4(11) . .
O5A C42A C43A 122(2) . .
C43A C42A K1 140.1(17) . .
C47A C42A K1 78.6(13) . .
C47A C42A O5A 113.6(16) . .
C47A C42A C43A 125(2) . .
C42 C43 H43 120.8 . .
C44 C43 C42 118.3(17) . .
C44 C43 H43 120.8 . .
C42A C43A H43A 123.5 . .
C42A C43A C44A 113(3) . .
C44A C43A H43A 123.5 . .
C43 C44 H44 120.4 . .
C43 C44 C45 119.3(18) . .
C45 C44 H44 120.4 . .
C43A C44A H44A 116.3 . .
C43A C44A C45A 127(3) . .
C45A C44A H44A 116.3 . .
C44 C45 H45 119.3 . .
C46 C45 C44 121.5(19) . .
C46 C45 H45 119.3 . .
C44A C45A H45A 123.1 . .
C46A C45A C44A 114(3) . .
C46A C45A H45A 123.1 . .
C45 C46 H46 121.0 . .
C47 C46 C45 118.0(18) . .
C47 C46 H46 121.0 . .
C45A C46A H46A 118.9 . .
C47A C46A C45A 122(3) . .
C47A C46A H46A 118.9 . .
O1 C47 C42 114.2(13) . .
O1 C47 C46 125.4(16) . .
C42 C47 C46 120.3(14) . .
O1A C47A K1 53.4(19) . .
O1A C47A C46A 125(2) . .
C42A C47A K1 78.7(13) . .
C42A C47A O1A 116.2(19) . .
C42A C47A C46A 119(2) . .
C46A C47A K1 142.1(19) . .
C49 C48 C49 169(3) . 2
C53 C48 H48 149.9 2 .
C53 C48 H48 149.9 . .
C53 C48 C53 60(3) 2 .
C48 C49 H49 120.4 . .
C50 C49 C48 119(3) . .
C50 C49 H49 120.4 . .
C49 C50 H50 119.3 . .
C49 C50 C51 121(3) . .
H50A C50 H50B 109.5 . .
H50A C50 H50C 109.5 . .
H50B C50 H50C 109.5 . .
C51 C50 H50 119.3 . .
C53 C50 H50A 109.5 . .
C53 C50 H50B 109.5 . .
C53 C50 H50C 109.5 . .
C50 C51 H51 118.2 . .
C52 C51 C50 124(3) . .
C52 C51 H51 118.2 . .
C51 C52 C51 177(4) 2 .
C53 C52 H52 153.3 2 .
C53 C52 H52 153.3 . .
C53 C52 C53 53(3) 2 .
C48 C53 C50 127(3) . .
C48 C53 C52 123(3) . .
C48 C53 C53 59.9(16) . 2
C52 C53 C50 109(2) . .
C53 C53 C50 172.6(16) 2 .
C53 C53 C52 63.3(13) 2 .

loop_
_geom_bond_atom_site_label_1
_geom_bond_atom_site_label_2
_geom_bond_distance
_geom_bond_site_symmetry_2
U1 As1 3.0511(11) .
U1 As1 3.0654(11) 2_656
U1 As2 3.0464(7) .
U1 N1 2.322(8) .
U1 N2 2.305(8) .
U1 N3 2.311(6) .
U1 N4 2.791(9) .
As1 U1 3.0655(11) 2_656
As1 As1 2.366(2) 2_656
As1 As2 2.3942(17) .
As2 U1 3.0464(7) 2_656
As2 As1 2.3941(17) 2_656
N1 Si1 1.843(11) .
N1 Si1A 1.628(10) .
N1 C10 1.494(12) .
Si1 C1 1.878(16) .
Si1 C4 1.885(13) .
Si1 C7 1.895(13) .
Si1A C1A 1.891(15) .
Si1A C4A 1.893(14) .
Si1A C7A 1.889(15) .
C1 H1 1.0000 .
C1 C2 1.519(16) .
C1 C3 1.516(16) .
C1A H1A 1.0000 .
C1A C2A 1.41(4) .
C1A C3A 1.521(16) .
C2 H2A 0.9800 .
C2 H2B 0.9800 .
C2 H2C 0.9800 .
C2A H2AA 0.9800 .
C2A H2AB 0.9800 .
C2A H2AC 0.9800 .
C3 H3A 0.9800 .
C3 H3B 0.9800 .
C3 H3C 0.9800 .
C3A H3AA 0.9800 .
C3A H3AB 0.9800 .
C3A H3AC 0.9800 .
C4 H4 1.0000 .
C4 C5 1.523(14) .
C4 C6 1.512(15) .
C4A H4A 1.0000 .
C4A C5A 1.527(15) .
C4A C6A 1.518(16) .
C5 H5A 0.9800 .
C5 H5B 0.9800 .
C5 H5C 0.9800 .
C5A H5AA 0.9800 .
C5A H5AB 0.9800 .
C5A H5AC 0.9800 .
C6 H6A 0.9800 .
C6 H6B 0.9800 .
C6 H6C 0.9800 .
C6A H6AA 0.9800 .
C6A H6AB 0.9800 .
C6A H6AC 0.9800 .
C7 H7 1.0000 .
C7 C8 1.521(15) .
C7 C9 1.528(15) .
C7A H7A 1.0000 .
C7A C8A 1.529(15) .
C7A C9A 1.523(16) .
C8 H8A 0.9800 .
C8 H8B 0.9800 .
C8 H8C 0.9800 .
C8A H8AA 0.9800 .
C8A H8AB 0.9800 .
C8A H8AC 0.9800 .
C9 H9A 0.9800 .
C9 H9B 0.9800 .
C9 H9C 0.9800 .
C9A H9AA 0.9800 .
C9A H9AB 0.9800 .
C9A H9AC 0.9800 .
C10 H10A 0.9900 .
C10 H10B 0.9900 .
C10 C11 1.497(19) .
C11 H11A 0.9900 .
C11 H11B 0.9900 .
C11 N4 1.46(2) .
N2 Si2 1.862(11) .
N2 Si2A 1.458(14) .
N2 C21 1.481(14) .
Si2 C12 1.898(12) .
Si2 C15 1.930(12) .
Si2 C18 1.916(12) .
Si2A C12A 1.917(17) .
Si2A C15A 1.918(15) .
Si2A C18A 1.913(16) .
C12 H12 1.0000 .
C12 C13 1.525(14) .
C12 C14 1.533(14) .
C12A H12A 1.0000 .
C12A C13A 1.530(16) .
C12A C14A 1.535(16) .
C13 H13A 0.9800 .
C13 H13B 0.9800 .
C13 H13C 0.9800 .
C13A H13D 0.9800 .
C13A H13E 0.9800 .
C13A H13F 0.9800 .
C14 H14A 0.9800 .
C14 H14B 0.9800 .
C14 H14C 0.9800 .
C14A H14D 0.9800 .
C14A H14E 0.9800 .
C14A H14F 0.9800 .
C15 H15 1.0000 .
C15 C16 1.536(14) .
C15 C17 1.529(14) .
C15A H15A 1.0000 .
C15A C16A 1.535(15) .
C15A C17A 1.521(16) .
C16 H16A 0.9800 .
C16 H16B 0.9800 .
C16 H16C 0.9800 .
C16A H16D 0.9800 .
C16A H16E 0.9800 .
C16A H16F 0.9800 .
C17 H17A 0.9800 .
C17 H17B 0.9800 .
C17 H17C 0.9800 .
C17A H17D 0.9800 .
C17A H17E 0.9800 .
C17A H17F 0.9800 .
C18 H18 1.0000 .
C18 C19 1.543(14) .
C18 C20 1.543(14) .
C18A H18A 1.0000 .
C18A C19A 1.536(16) .
C18A C20A 1.528(17) .
C19 H19A 0.9800 .
C19 H19B 0.9800 .
C19 H19C 0.9800 .
C19A H19D 0.9800 .
C19A H19E 0.9800 .
C19A H19F 0.9800 .
C20 H20A 0.9800 .
C20 H20B 0.9800 .
C20 H20C 0.9800 .
C20A H20D 0.9800 .
C20A H20E 0.9800 .
C20A H20F 0.9800 .
C21 H21A 0.9900 .
C21 H21B 0.9900 .
C21 C22 1.518(14) .
C22 H22A 0.9900 .
C22 H22B 0.9900 .
C22 N4 1.462(15) .
N3 Si3 1.729(7) .
N3 C32 1.492(11) .
Si3 C23 1.898(10) .
Si3 C26 1.893(11) .
Si3 C29 1.923(8) .
C23 H23 1.0000 .
C23 C24 1.518(18) .
C23 C25 1.537(15) .
C24 H24A 0.9800 .
C24 H24B 0.9800 .
C24 H24C 0.9800 .
C25 H25A 0.9800 .
C25 H25B 0.9800 .
C25 H25C 0.9800 .
C26 H26 1.0000 .
C26 C27 1.519(17) .
C26 C28 1.53(2) .
C27 H27A 0.9800 .
C27 H27B 0.9800 .
C27 H27C 0.9800 .
C28 H28A 0.9800 .
C28 H28B 0.9800 .
C28 H28C 0.9800 .
C29 H29 1.0000 .
C29 C30 1.526(13) .
C29 C31 1.532(11) .
C30 H30A 0.9800 .
C30 H30B 0.9800 .
C30 H30C 0.9800 .
C31 H31A 0.9800 .
C31 H31B 0.9800 .
C31 H31C 0.9800 .
C32 H32A 0.9900 .
C32 H32B 0.9900 .
C32 C33 1.438(17) .
C33 H33A 0.9900 .
C33 H33B 0.9900 .
C33 N4 1.474(15) .
K1 O1 2.81(3) 2_655
K1 O1 2.81(3) .
K1 O1A 2.88(4) .
K1 O1A 2.88(4) 2_655
K1 O2 2.801(14) 2_655
K1 O2 2.801(14) .
K1 O2A 3.018(19) .
K1 O2A 3.018(19) 2_655
K1 O3 2.725(11) .
K1 O3 2.725(11) 2_655
K1 O3A 2.854(17) .
K1 O3A 2.854(17) 2_655
K1 O4 2.878(11) .
K1 O4 2.878(11) 2_655
K1 O4A 2.773(18) .
K1 O4A 2.773(18) 2_655
K1 O5 2.950(14) .
K1 O5 2.950(14) 2_655
K1 O5A 2.79(2) .
K1 O5A 2.79(2) 2_655
O1 C34 1.431(13) .
O1 C47 1.370(14) .
O1A C34A 1.433(16) .
O1A C47A 1.379(16) .
C34 H34A 0.9900 .
C34 H34B 0.9900 .
C34 C35 1.498(18) .
C34A H34C 0.9900 .
C34A H34D 0.9900 .
C34A C35A 1.486(19) .
C35 H35A 0.9900 .
C35 H35B 0.9900 .
C35 O2 1.422(16) .
C35A H35C 0.9900 .
C35A H35D 0.9900 .
C35A O2A 1.415(17) .
O2 C36 1.437(16) .
O2A C36A 1.441(17) .
C36 H36A 0.9900 .
C36 H36B 0.9900 .
C36 C37 1.479(18) .
C36A H36C 0.9900 .
C36A H36D 0.9900 .
C36A C37A 1.47(2) .
C37 H37A 0.9900 .
C37 H37B 0.9900 .
C37 O3 1.424(15) .
C37A H37C 0.9900 .
C37A H37D 0.9900 .
C37A O3A 1.424(17) .
O3 C38 1.430(15) .
O3A C38A 1.420(17) .
C38 H38A 0.9900 .
C38 H38B 0.9900 .
C38 C39 1.485(18) .
C38A H38C 0.9900 .
C38A H38D 0.9900 .
C38A C39A 1.48(2) .
C39 H39A 0.9900 .
C39 H39B 0.9900 .
C39 O4 1.429(15) .
C39A H39C 0.9900 .
C39A H39D 0.9900 .
C39A O4A 1.442(18) .
O4 C40 1.420(15) .
O4A C40A 1.419(18) .
C40 H40A 0.9900 .
C40 H40B 0.9900 .
C40 C41 1.498(17) .
C40A H40C 0.9900 .
C40A H40D 0.9900 .
C40A C41A 1.50(2) .
C41 H41A 0.9900 .
C41 H41B 0.9900 .
C41 O5 1.438(13) .
C41A H41C 0.9900 .
C41A H41D 0.9900 .
C41A O5A 1.445(16) .
O5 C42 1.368(14) .
O5A C42A 1.376(17) .
C42 C43 1.382(15) .
C42 C47 1.37(2) .
C42A C43A 1.384(17) .
C42A C47A 1.37(2) .
C43 H43 0.9500 .
C43 C44 1.38(2) .
C43A H43A 0.9500 .
C43A C44A 1.39(2) .
C44 H44 0.9500 .
C44 C45 1.41(3) .
C44A H44A 0.9500 .
C44A C45A 1.41(3) .
C45 H45 0.9500 .
C45 C46 1.39(2) .
C45A H45A 0.9500 .
C45A C46A 1.39(2) .
C46 H46 0.9500 .
C46 C47 1.381(16) .
C46A H46A 0.9500 .
C46A C47A 1.387(18) .
C48 H48 0.9500 .
C48 C49 1.61(3) 2
C48 C49 1.61(3) .
C48 C53 1.27(3) .
C48 C53 1.27(3) 2
C49 H49 0.9500 .
C49 C50 1.23(3) .
C50 H50 0.9500 .
C50 H50A 0.9800 .
C50 H50B 0.9800 .
C50 H50C 0.9800 .
C50 C51 1.36(4) .
C50 C53 1.47(4) .
C51 H51 0.9500 .
C51 C52 1.32(4) .
C52 C51 1.32(4) 2
C52 H52 0.9500 .
C52 C53 1.42(4) 2
C52 C53 1.42(4) .
C53 C53 1.28(7) 2

loop_
_geom_torsion_atom_site_label_1
_geom_torsion_atom_site_label_2
_geom_torsion_atom_site_label_3
_geom_torsion_atom_site_label_4
_geom_torsion
_geom_torsion_site_symmetry_1
_geom_torsion_site_symmetry_2
_geom_torsion_site_symmetry_3
_geom_torsion_site_symmetry_4
U1 N1 Si1 C1 -83.9(11) . . . .
U1 N1 Si1 C4 33.4(11) . . . .
U1 N1 Si1 C7 153.0(7) . . . .
U1 N1 Si1A C1A -120.2(11) . . . .
U1 N1 Si1A C4A -2.8(14) . . . .
U1 N1 Si1A C7A 126.3(10) . . . .
U1 N1 C10 C11 -67.6(10) . . . .
U1 N2 Si2 C12 5.6(9) . . . .
U1 N2 Si2 C15 127.1(7) . . . .
U1 N2 Si2 C18 -117.7(8) . . . .
U1 N2 Si2A C12A 31.4(19) . . . .
U1 N2 Si2A C15A 143.5(12) . . . .
U1 N2 Si2A C18A -75(3) . . . .
U1 N2 C21 C22 -72.2(11) . . . .
U1 N3 Si3 C23 8.6(7) . . . .
U1 N3 Si3 C26 -110.6(7) . . . .
U1 N3 Si3 C29 131.9(6) . . . .
U1 N3 C32 C33 -69.5(8) . . . .
N1 Si1 C1 C2 177.0(16) . . . .
N1 Si1 C1 C3 -50(2) . . . .
N1 Si1 C4 C5 160.3(15) . . . .
N1 Si1 C4 C6 34.9(18) . . . .
N1 Si1 C7 C8 83(2) . . . .
N1 Si1 C7 C9 -51.8(18) . . . .
N1 Si1A C1A C2A 71(2) . . . .
N1 Si1A C1A C3A -54(2) . . . .
N1 Si1A C4A C5A 179.9(18) . . . .
N1 Si1A C4A C6A 53(2) . . . .
N1 Si1A C7A C8A 152.0(17) . . . .
N1 Si1A C7A C9A -81.8(18) . . . .
N1 C10 C11 N4 60.9(11) . . . .
Si1 N1 Si1A C1A -29.0(10) . . . .
Si1 N1 Si1A C4A 88.3(13) . . . .
Si1 N1 Si1A C7A -142.5(14) . . . .
Si1 N1 C10 C11 122.2(10) . . . .
Si1A N1 Si1 C1 165.1(14) . . . .
Si1A N1 Si1 C4 -77.7(12) . . . .
Si1A N1 Si1 C7 42.0(10) . . . .
Si1A N1 C10 C11 99.1(11) . . . .
C1 Si1 C4 C5 -77.0(18) . . . .
C1 Si1 C4 C6 157.6(17) . . . .
C1 Si1 C7 C8 -44(2) . . . .
C1 Si1 C7 C9 -179.2(16) . . . .
C1A Si1A C4A C5A -65(2) . . . .
C1A Si1A C4A C6A 169(2) . . . .
C1A Si1A C7A C8A 38(2) . . . .
C1A Si1A C7A C9A 164.2(17) . . . .
C4 Si1 C1 C2 57(2) . . . .
C4 Si1 C1 C3 -169.4(18) . . . .
C4 Si1 C7 C8 -155(2) . . . .
C4 Si1 C7 C9 69.6(18) . . . .
C4A Si1A C1A C2A -49(2) . . . .
C4A Si1A C1A C3A -173.3(19) . . . .
C4A Si1A C7A C8A -80(2) . . . .
C4A Si1A C7A C9A 46.7(19) . . . .
C7 Si1 C1 C2 -54(2) . . . .
C7 Si1 C1 C3 79(2) . . . .
C7 Si1 C4 C5 34.6(19) . . . .
C7 Si1 C4 C6 -90.9(18) . . . .
C7A Si1A C1A C2A -169(2) . . . .
C7A Si1A C1A C3A 66(2) . . . .
C7A Si1A C4A C5A 50(2) . . . .
C7A Si1A C4A C6A -76(2) . . . .
C10 N1 Si1_a C1_a 83.2(11) . . . .
C10 N1 Si1 C4 -159.5(10) . . . .
C10 N1 Si1 C7 -39.9(10) . . . .
C10 N1 Si1A C1A 78.6(11) . . . .
C10 N1 Si1A C4A -164.0(11) . . . .
C10 N1 Si1A C7A -34.9(12) . . . .
C10 C11 N4 U1 -24.5(10) . . . .
C10 C11 N4 C22 -140.2(9) . . . .
C10 C11 N4 C33 89.9(11) . . . .
N2 Si2 C12 C13 48.3(15) . . . .
N2 Si2 C12 C14 176.0(12) . . . .
N2 C21 C22 N4 61.1(16) . . . .
Si2 N2 Si2A C12A -26.4(16) . . . .
Si2 N2 Si2A C15A 85.7(17) . . . .
Si2 N2 Si2A C18A -133(3) . . . .
Si2 N2 C21 C22 105.2(10) . . . .
Si2A N2 Si2 C12 145.7(17) . . . .
Si2A N2 Si2 C15 -92.8(16) . . . .
Si2A N2 Si2 C18 22.4(15) . . . .
Si2A N2 C21 C22 117.8(11) . . . .
C15 Si2 C12 C13 -79.6(15) . . . .
C15 Si2 C12 C14 48.1(14) . . . .
C18 Si2 C12 C13 168.7(13) . . . .
C18 Si2 C12 C14 -63.6(14) . . . .
C21 N2 Si2 C12 -170.8(9) . . . .
C21 N2 Si2 C15 -49.3(10) . . . .
C21 N2 Si2 C18 66.0(9) . . . .
C21 N2 Si2A C12A -167.0(12) . . . .
C21 N2 Si2A C15A -54.9(14) . . . .
C21 N2 Si2A C18A 86.5(18) . . . .
C21 C22 N4 U1 -22.1(14) . . . .
C21 C22 N4 C11 93.2(13) . . . .
C21 C22 N4 C33 -136.8(12) . . . .
N3 Si3 C23 C24 51.8(8) . . . .
N3 Si3 C23 C25 177.6(9) . . . .
N3 Si3 C26 C27 69.5(13) . . . .
N3 Si3 C26 C28 -54.8(10) . . . .
N3 C32 C33 N4 60.4(12) . . . .
Si3 N3 C32 C33 107.5(8) . . . .
C23 Si3 C26 C27 -52.0(12) . . . .
C23 Si3 C26 C28 -176.3(8) . . . .
C26 Si3 C23 C24 175.9(7) . . . .
C26 Si3 C23 C25 -58.4(11) . . . .
C29 Si3 C23 C24 -71.2(8) . . . .
C29 Si3 C23 C25 54.6(11) . . . .
C29 Si3 C26 C27 -169.5(11) . . . .
C29 Si3 C26 C28 66.2(10) . . . .
C32 N3 Si3 C23 -167.1(7) . . . .
C32 N3 Si3 C26 73.7(8) . . . .
C32 N3 Si3 C29 -43.8(8) . . . .
C32 C33 N4 U1 -22.4(12) . . . .
C32 C33 N4 C11 -136.8(10) . . . .
C32 C33 N4 C22 92.8(11) . . . .
K1 O1 C34 C35 -60.3(19) . . . .
K1 O1 C47 C42 49(2) . . . .
K1 O1 C47 C46 -128.9(16) . . . .
K1 O1A C34A C35A -67(2) . . . .
K1 O1A C47A C42A 50(3) . . . .
K1 O1A C47A C46A -133(3) . . . .
K1 O2 C36 C37 -53.3(15) . . . .
K1 O2A C36A C37A -51.8(18) . . . .
K1 C36 C37 O3 27.3(11) . . . .
K1 O3 C38 C39 34.2(17) . . . .
K1 O3A C38A C39A 32(3) . . . .
K1 C39A O4A C40A -138(2) . . . .
K1 O4 C40 C41 36.7(14) . . . .
K1 O4A C40A C41A 31(2) . . . .
K1 O5 C42 C43 133.1(14) . . . .
K1 O5 C42 C47 -46.7(15) . . . .
K1 O5A C42A C43A 131(2) . . . .
K1 O5A C42A C47A -49(2) . . . .
K1 C42A C43A C44A -117(3) . . . .
K1 C42A C47A O1A -39(3) . . . .
K1 C42A C47A C46A 144(3) . . . .
O1 C34 C35 O2 59(2) . . . .
O1A C34A C35A O2A 63(3) . . . .
C34 O1 C47 C42 -175(2) . . . .
C34 O1 C47 C46 7(4) . . . .
C34 C35 O2 K1 -31.6(19) . . . .
C34 C35 O2 C36 -163.2(15) . . . .
C34A O1A C47A K1 131(5) . . . .
C34A O1A C47A C42A -178(3) . . . .
C34A O1A C47A C46A -2(6) . . . .
C34A C35A O2A K1 -34(2) . . . .
C34A C35A O2A C36A -162.9(19) . . . .
C35 O2 C36 K1 137.5(16) . . . .
C35 O2 C36 C37 84.2(18) . . . .
C35A O2A C36A C37A 82(2) . . . .
O2 C36 C37 O3 65.2(18) . . . .
O2A C36A C37A O3A 69(2) . . . .
C36 C37 O3 K1 -40.8(15) . . . .
C36 C37 O3 C38 177.9(14) . . . .
C36A C37A O3A K1 -48(2) . . . .
C36A C37A O3A C38A 175(2) . . . .
C37 O3 C38 C39 174.3(14) . . . .
C37A O3A C38A C39A 170(2) . . . .
O3 C38 C39 O4 -63.7(19) . . . .
O3A C38A C39A K1 -23(2) . . . .
O3A C38A C39A O4A -62(3) . . . .
C38 C39 O4 K1 56.8(14) . . . .
C38 C39 O4 C40 -78.5(17) . . . .
C38A C39A O4A K1 58(2) . . . .
C38A C39A O4A C40A -80(3) . . . .
C39 O4 C40 C41 164.5(12) . . . .
C39A O4A C40A C41A 164.6(18) . . . .
O4 C40 C41 O5 -62.8(15) . . . .
O4A C40A C41A O5A -61(2) . . . .
C40 C41 O5 K1 59.6(12) . . . .
C40 C41 O5 C42 -174.1(13) . . . .
C40A C41A O5A K1 61(2) . . . .
C40A C41A O5A C42A -173(2) . . . .
C41 O5 C42 C43 4(2) . . . .
C41 O5 C42 C47 -175.8(14) . . . .
C41A O5A C42A K1 -127(3) . . . .
C41A O5A C42A C43A 4(4) . . . .
C41A O5A C42A C47A -176(2) . . . .
O5 C42 C43 C44 179.1(17) . . . .
O5 C42 C47 O1 2(2) . . . .
O5 C42 C47 C46 179.5(16) . . . .
O5A C42A C43A C44A 180(2) . . . .
O5A C42A C47A K1 35.7(19) . . . .
O5A C42A C47A O1A -3(4) . . . .
O5A C42A C47A C46A 180(2) . . . .
C42 C43 C44 C45 2(3) . . . .
C42A C43A C44A C45A 0(5) . . . .
C43 C42 C47 O1 -178(2) . . . .
C43 C42 C47 C46 0(3) . . . .
C43 C44 C45 C46 -1(3) . . . .
C43A C42A C47A K1 -144(3) . . . .
C43A C42A C47A O1A 177(3) . . . .
C43A C42A C47A C46A 0(4) . . . .
C43A C44A C45A C46A 1(5) . . . .
C44 C45 C46 C47 -1(3) . . . .
C44A C45A C46A C47A -1(5) . . . .
C45 C46 C47 O1 178(2) . . . .
C45 C46 C47 C42 1(3) . . . .
C45A C46A C47A K1 111(3) . . . .
C45A C46A C47A O1A -176(4) . . . .
C45A C46A C47A C42A 1(4) . . . .
C47 O1 C34 C35 164(2) . . . .
C47 C42 C43 C44 -1(3) . . . .
C47A O1A C34A C35A 167(3) . . . .
C47A C42A C43A C44A 0(4) . . . .
C48 C49 C50 C51 -1(3) . . . .
C48 C49 C50 C53 0.5(15) . . . .
C49 C48 C49 C50 -0.4(17) 2 . . .
C49 C48 C53 C50 0.6(17) . . . .
C49 C48 C53 C50 -179.4(19) 2 . . .
C49 C48 C53 C52 0(3) 2 . . .
C49 C48 C53 C52 179(3) . . . .
C49 C48 C53 C53 0(3) 2 . . 2
C49 C48 C53 C53 179(3) . . . 2
C49 C50 C51 C52 3(4) . . . .
C49 C50 C53 C48 -1(2) . . . .
C49 C50 C53 C52 -180(2) . . . .
C50 C51 C52 C53 -3(4) . . . 2
C50 C51 C52 C53 -1(2) . . . .
C51 C50 C53 C48 178(3) . . . .
C51 C50 C53 C52 -1.1(19) . . . .
C51 C52 C53 C48 2(3) 2 . . .
C51 C52 C53 C48 -178(3) . . . .
C51 C52 C53 C50 1.1(19) . . . .
C51 C52 C53 C50 -178.8(19) 2 . . .
C51 C52 C53 C53 2(3) 2 . . 2
C51 C52 C53 C53 -178(3) . . . 2
C53 C48 C49 C50 0(2) 2 . . .
C53 C48 C49 C50 -0.6(19) . . . .
C53 C48 C53 C50 -179(4) 2 . . .
C53 C48 C53 C52 0.000(4) 2 . . .
C53 C50 C51 C52 1(2) . . . .
C53 C52 C53 C48 0.000(3) 2 . . .
C53 C52 C53 C50 179(3) 2 . . .
